data_4514960
loop_
_publ_author_name
'Rao, Jiancheng'
'Zhao, Chenyang'
'Wang, Yanping'
'Bai, Keyan'
'Wang, Shumeng'
'Ding, Junqiao'
'Wang, Lixiang'

_publ_section_title
;
 Achieving Deep-Blue Thermally Activated Delayed Fluorescence in Nondoped
 Organic Light-Emitting Diodes through a Spiro-Blocking Strategy.
;
_journal_issue 1
_journal_name_full 'ACS omega'
_journal_page_first 1861
_journal_page_last 1867
_journal_paper_doi 10.1021/acsomega.8b03296
_journal_volume 4
_journal_year 2019
_chemical_formula_moiety 'C55 H42 N2 O2 S'
_chemical_formula_sum 'C55 H42 N2 O2 S'
_chemical_formula_weight 794.97
_space_group_crystal_system monoclinic
_space_group_IT_number 9
_space_group_name_Hall 'C -2yc'
_space_group_name_H-M_alt 'C 1 c 1'
_symmetry_space_group_name_Hall 'C -2yc'
_symmetry_space_group_name_H-M 'C 1 c 1'
_atom_sites_solution_hydrogens geom
_audit_creation_method SHELXL-2014/7
_cell_angle_alpha 90
_cell_angle_beta 108.379(2)
_cell_angle_gamma 90
_cell_formula_units_Z 12
_cell_length_a 23.7490(11)
_cell_length_b 31.2851(15)
_cell_length_c 17.9917(9)
_cell_measurement_reflns_used 6726
_cell_measurement_temperature 188(2)
_cell_measurement_theta_max 21.8399
_cell_measurement_theta_min 2.1518
_cell_volume 12685.8(11)
_computing_cell_refinement 'SAINT (Bruker, 2007)'
_computing_data_collection 'SMART (Bruker, 2007)'
_computing_data_reduction 'SAINT (Bruker, 2007)'
_computing_molecular_graphics SHELXTL
_computing_publication_material SHELXTL
_computing_structure_refinement 'SHELXL-2014/7 (Sheldrick, 2014)'
_computing_structure_solution 'SHELXTL (Sheldrick, 2008)'
_diffrn_ambient_temperature 188(2)
_diffrn_measured_fraction_theta_full 0.997
_diffrn_measured_fraction_theta_max 0.994
_diffrn_measurement_device_type 'Bruker APEX CCD'
_diffrn_measurement_method '\f and \w scans'
_diffrn_radiation_type MoK\a
_diffrn_radiation_wavelength 0.71073
_diffrn_reflns_av_R_equivalents 0.0443
_diffrn_reflns_av_unetI/netI 0.0739
_diffrn_reflns_Laue_measured_fraction_full 0.997
_diffrn_reflns_Laue_measured_fraction_max 0.994
_diffrn_reflns_limit_h_max 29
_diffrn_reflns_limit_h_min -26
_diffrn_reflns_limit_k_max 39
_diffrn_reflns_limit_k_min -39
_diffrn_reflns_limit_l_max 22
_diffrn_reflns_limit_l_min -22
_diffrn_reflns_number 43352
_diffrn_reflns_point_group_measured_fraction_full 0.830
_diffrn_reflns_point_group_measured_fraction_max 0.814
_diffrn_reflns_theta_full 25.242
_diffrn_reflns_theta_max 26.356
_diffrn_reflns_theta_min 1.114
_exptl_absorpt_coefficient_mu 0.122
_exptl_absorpt_correction_T_max 0.977
_exptl_absorpt_correction_T_min 0.758
_exptl_absorpt_correction_type multi-scan
_exptl_absorpt_process_details '(SADABS; Sheldrick, 1996)'
_exptl_crystal_colour colourless
_exptl_crystal_density_diffrn 1.249
_exptl_crystal_density_method 'not measured'
_exptl_crystal_description block
_exptl_crystal_F_000 5016
_exptl_crystal_size_max 0.310
_exptl_crystal_size_mid 0.260
_exptl_crystal_size_min 0.190
_refine_diff_density_max 0.385
_refine_diff_density_min -0.430
_refine_diff_density_rms 0.070
_refine_ls_abs_structure_details
;
 Flack x determined using 4083 quotients [(I+)-(I-)]/[(I+)+(I-)]
 (Parsons, Flack and Wagner, Acta Cryst. B69 (2013) 249-259).
;
_refine_ls_abs_structure_Flack 0.46(11)
_refine_ls_extinction_method none
_refine_ls_goodness_of_fit_ref 1.030
_refine_ls_hydrogen_treatment constr
_refine_ls_matrix_type full
_refine_ls_number_parameters 1633
_refine_ls_number_reflns 21072
_refine_ls_number_restraints 14
_refine_ls_restrained_S_all 1.036
_refine_ls_R_factor_all 0.1193
_refine_ls_R_factor_gt 0.0702
_refine_ls_shift/su_max 0.008
_refine_ls_shift/su_mean 0.001
_refine_ls_structure_factor_coef Fsqd
_refine_ls_weighting_details 'w=1/[\s^2^(Fo^2^)+(0.1216P)^2^] where P=(Fo^2^+2Fc^2^)/3'
_refine_ls_weighting_scheme calc
_refine_ls_wR_factor_gt 0.1743
_refine_ls_wR_factor_ref 0.2216
_reflns_Friedel_coverage 0.636
_reflns_Friedel_fraction_full 0.663
_reflns_Friedel_fraction_max 0.633
_reflns_number_gt 13244
_reflns_number_total 21072
_reflns_threshold_expression 'I > 2\s(I)'
_cod_data_source_file ao8b03296_si_002.cif
_cod_data_source_block D169
_cod_database_code 4514960
_shelx_shelxl_version_number 2014/7
_shelx_space_group_comment
;
The symmetry employed for this shelxl refinement is uniquely defined
by the following loop, which should always be used as a source of
symmetry information in preference to the above space-group names.
They are only intended as comments.
;
_shelx_estimated_absorpt_t_min 0.963
_shelx_estimated_absorpt_t_max 0.977

loop_
_space_group_symop_operation_xyz
'x, y, z'
'x, -y, z+1/2'
'x+1/2, y+1/2, z'
'x+1/2, -y+1/2, z+1/2'

loop_
_atom_site_label
_atom_site_type_symbol
_atom_site_fract_x
_atom_site_fract_y
_atom_site_fract_z
_atom_site_U_iso_or_equiv
_atom_site_adp_type
_atom_site_occupancy
_atom_site_site_symmetry_order
_atom_site_calc_flag
_atom_site_refinement_flags_posn
_atom_site_refinement_flags_adp
S1 S 0.87837(11) 0.17711(6) 0.64761(18) 0.0760(10) Uani 1 1 d . .
O1 O 0.9292(3) 0.1572(2) 0.7032(5) 0.097(3) Uani 1 1 d . U
O2 O 0.8321(3) 0.14842(19) 0.6025(5) 0.094(3) Uani 1 1 d . U
N1 N 0.7178(3) 0.33775(19) 0.3988(4) 0.0346(15) Uani 1 1 d . .
N2 N 1.0516(3) 0.3145(2) 0.8753(4) 0.0385(16) Uani 1 1 d . .
C1 C 0.9041(4) 0.2073(2) 0.5819(6) 0.060(3) Uani 1 1 d . .
C2 C 0.9245(6) 0.1838(4) 0.5335(8) 0.094(4) Uani 1 1 d . .
H2 H 0.9230 0.1535 0.5347 0.113 Uiso 1 1 calc R U
C3 C 0.9470(7) 0.2040(4) 0.4832(9) 0.106(5) Uani 1 1 d . .
H3 H 0.9591 0.1880 0.4460 0.127 Uiso 1 1 calc R U
C4 C 0.9527(5) 0.2488(4) 0.4854(7) 0.088(4) Uani 1 1 d . .
H4 H 0.9722 0.2627 0.4534 0.106 Uiso 1 1 calc R U
C5 C 0.9301(4) 0.2724(3) 0.5336(6) 0.061(3) Uani 1 1 d . .
H5 H 0.9316 0.3027 0.5321 0.074 Uiso 1 1 calc R U
C6 C 0.9049(4) 0.2522(3) 0.5853(6) 0.054(3) Uani 1 1 d . .
C7 C 0.8474(4) 0.2128(3) 0.6966(6) 0.062(3) Uani 1 1 d . .
C8 C 0.8209(6) 0.1946(3) 0.7502(7) 0.083(4) Uani 1 1 d . .
H8 H 0.8220 0.1646 0.7580 0.099 Uiso 1 1 calc R U
C9 C 0.7940(6) 0.2201(4) 0.7901(7) 0.088(4) Uani 1 1 d . .
H9 H 0.7766 0.2077 0.8259 0.106 Uiso 1 1 calc R U
C10 C 0.7916(5) 0.2638(3) 0.7792(6) 0.075(3) Uani 1 1 d . .
H10 H 0.7738 0.2816 0.8083 0.090 Uiso 1 1 calc R U
C11 C 0.8159(4) 0.2814(3) 0.7243(5) 0.056(3) Uani 1 1 d . .
H11 H 0.8116 0.3112 0.7137 0.068 Uiso 1 1 calc R U
C12 C 0.8460(4) 0.2567(2) 0.6849(5) 0.047(2) Uani 1 1 d . .
C13 C 0.8791(4) 0.2798(2) 0.6349(5) 0.042(2) Uani 1 1 d . .
C14 C 0.8389(3) 0.3138(2) 0.5817(4) 0.0307(18) Uani 1 1 d . .
C15 C 0.8606(3) 0.3547(2) 0.6066(5) 0.0326(18) Uani 1 1 d . .
C16 C 0.8315(4) 0.3904(2) 0.5637(5) 0.0348(19) Uani 1 1 d . .
H16 H 0.8441 0.4185 0.5812 0.042 Uiso 1 1 calc R U
C17 C 0.7847(4) 0.3843(2) 0.4965(5) 0.0332(19) Uani 1 1 d . .
H17 H 0.7663 0.4084 0.4665 0.040 Uiso 1 1 calc R U
C18 C 0.7637(4) 0.3431(2) 0.4713(5) 0.0338(19) Uani 1 1 d . .
C19 C 0.7909(4) 0.3071(2) 0.5162(5) 0.039(2) Uani 1 1 d . .
H19 H 0.7762 0.2791 0.5013 0.047 Uiso 1 1 calc R U
C20 C 0.7328(4) 0.3201(2) 0.3343(5) 0.041(2) Uani 1 1 d . .
C21 C 0.7901(4) 0.3069(3) 0.3419(6) 0.051(2) Uani 1 1 d . .
H21 H 0.8210 0.3109 0.3900 0.062 Uiso 1 1 calc R U
C22 C 0.8019(6) 0.2879(3) 0.2789(8) 0.074(3) Uani 1 1 d . .
H22 H 0.8411 0.2791 0.2834 0.089 Uiso 1 1 calc R U
C23 C 0.7563(7) 0.2818(4) 0.2088(8) 0.092(4) Uani 1 1 d . .
H23 H 0.7637 0.2678 0.1660 0.110 Uiso 1 1 calc R U
C24 C 0.7021(6) 0.2958(4) 0.2025(6) 0.072(3) Uani 1 1 d . .
H24 H 0.6719 0.2912 0.1539 0.086 Uiso 1 1 calc R U
C25 C 0.6859(5) 0.3167(3) 0.2614(5) 0.055(3) Uani 1 1 d . .
C26 C 0.6586(4) 0.3306(2) 0.4002(5) 0.0352(19) Uani 1 1 d . .
C27 C 0.6464(4) 0.3267(3) 0.4709(5) 0.047(2) Uani 1 1 d . .
H27 H 0.6775 0.3287 0.5193 0.057 Uiso 1 1 calc R U
C28 C 0.5886(5) 0.3197(3) 0.4697(7) 0.072(3) Uani 1 1 d . .
H28 H 0.5795 0.3187 0.5175 0.087 Uiso 1 1 calc R U
C29 C 0.5446(5) 0.3143(3) 0.4003(8) 0.075(4) Uani 1 1 d . .
H29 H 0.5054 0.3079 0.4000 0.090 Uiso 1 1 calc R U
C30 C 0.5565(4) 0.3180(3) 0.3309(7) 0.061(3) Uani 1 1 d . .
H30 H 0.5253 0.3144 0.2829 0.073 Uiso 1 1 calc R U
C31 C 0.6140(4) 0.3270(3) 0.3295(5) 0.044(2) Uani 1 1 d . .
C32 C 0.6273(5) 0.3354(4) 0.2551(6) 0.064(3) Uani 1 1 d . .
C33 C 0.6306(6) 0.3848(4) 0.2462(8) 0.099(5) Uani 1 1 d . .
H33A H 0.6603 0.3966 0.2925 0.149 Uiso 1 1 calc R U
H33B H 0.5917 0.3974 0.2409 0.149 Uiso 1 1 calc R U
H33C H 0.6417 0.3914 0.1994 0.149 Uiso 1 1 calc R U
C34 C 0.5787(6) 0.3175(5) 0.1848(7) 0.107(5) Uani 1 1 d . .
H34A H 0.5898 0.3218 0.1373 0.161 Uiso 1 1 calc R U
H34B H 0.5413 0.3324 0.1794 0.161 Uiso 1 1 calc R U
H34C H 0.5738 0.2869 0.1925 0.161 Uiso 1 1 calc R U
C35 C 0.9266(4) 0.3079(2) 0.6923(5) 0.0349(19) Uani 1 1 d . .
C36 C 0.9129(3) 0.3516(2) 0.6752(5) 0.0321(18) Uani 1 1 d . .
C37 C 0.9479(4) 0.3825(2) 0.7242(5) 0.0368(19) Uani 1 1 d . .
H37 H 0.9399 0.4120 0.7138 0.044 Uiso 1 1 calc R U
C38 C 0.9948(4) 0.3694(2) 0.7887(5) 0.0357(19) Uani 1 1 d . .
H38 H 1.0192 0.3902 0.8222 0.043 Uiso 1 1 calc R U
C39 C 1.0061(4) 0.3259(3) 0.8044(5) 0.042(2) Uani 1 1 d . .
C40 C 0.9731(3) 0.2952(2) 0.7563(5) 0.038(2) Uani 1 1 d . .
H40 H 0.9819 0.2657 0.7665 0.046 Uiso 1 1 calc R U
C41 C 1.1104(4) 0.3080(2) 0.8765(5) 0.038(2) Uani 1 1 d . .
C42 C 1.1242(5) 0.3038(3) 0.8049(6) 0.059(3) Uani 1 1 d . .
H42 H 1.0939 0.3062 0.7559 0.070 Uiso 1 1 calc R U
C43 C 1.1810(5) 0.2964(3) 0.8082(7) 0.063(3) Uani 1 1 d . .
H43 H 1.1898 0.2929 0.7606 0.075 Uiso 1 1 calc R U
C44 C 1.2255(5) 0.2937(3) 0.8765(7) 0.065(3) Uani 1 1 d . .
H44 H 1.2650 0.2888 0.8765 0.078 Uiso 1 1 calc R U
C45 C 1.2136(4) 0.2980(3) 0.9467(6) 0.056(3) Uani 1 1 d . .
H45 H 1.2451 0.2957 0.9947 0.067 Uiso 1 1 calc R U
C46 C 1.1559(4) 0.3058(2) 0.9482(6) 0.045(2) Uani 1 1 d . .
C47 C 1.0342(4) 0.2984(2) 0.9395(5) 0.0368(19) Uani 1 1 d . .
C48 C 0.9760(4) 0.2872(2) 0.9291(6) 0.045(2) Uani 1 1 d . .
H48 H 0.9463 0.2916 0.8800 0.053 Uiso 1 1 calc R U
C49 C 0.9616(5) 0.2694(3) 0.9913(7) 0.064(3) Uani 1 1 d . .
H49 H 0.9218 0.2609 0.9840 0.077 Uiso 1 1 calc R U
C50 C 1.0044(5) 0.2636(3) 1.0647(6) 0.064(3) Uani 1 1 d . .
H50 H 0.9946 0.2507 1.1069 0.077 Uiso 1 1 calc R U
C51 C 1.0612(5) 0.2773(3) 1.0731(5) 0.054(3) Uani 1 1 d . .
H51 H 1.0902 0.2751 1.1233 0.065 Uiso 1 1 calc R U
C52 C 1.0785(4) 0.2945(2) 1.0112(5) 0.041(2) Uani 1 1 d . .
C53 C 1.1397(4) 0.3134(3) 1.0225(5) 0.051(2) Uani 1 1 d . .
C54 C 1.1363(5) 0.3628(3) 1.0318(7) 0.078(4) Uani 1 1 d . .
H54A H 1.1089 0.3750 0.9838 0.117 Uiso 1 1 calc R U
H54B H 1.1758 0.3753 1.0413 0.117 Uiso 1 1 calc R U
H54C H 1.1220 0.3693 1.0761 0.117 Uiso 1 1 calc R U
C55 C 1.1870(5) 0.2955(5) 1.0964(7) 0.103(5) Uani 1 1 d . .
H55A H 1.1776 0.3047 1.1433 0.155 Uiso 1 1 calc R U
H55B H 1.2262 0.3064 1.0987 0.155 Uiso 1 1 calc R U
H55C H 1.1870 0.2642 1.0940 0.155 Uiso 1 1 calc R U
S2 S 0.87359(10) 0.51116(6) 0.59584(15) 0.0466(6) Uani 1 1 d . .
O3 O 0.9148(3) 0.47933(16) 0.6350(4) 0.0592(18) Uani 1 1 d . .
O4 O 0.8207(3) 0.49617(18) 0.5351(4) 0.0625(19) Uani 1 1 d . .
N3 N 0.7066(3) 0.6522(2) 0.3897(4) 0.0419(18) Uani 1 1 d . .
N4 N 1.0397(3) 0.6655(2) 0.8693(4) 0.0394(17) Uani 1 1 d . .
C56 C 0.9088(4) 0.5483(2) 0.5530(5) 0.038(2) Uani 1 1 d . .
C57 C 0.9330(5) 0.5317(3) 0.4967(6) 0.055(3) Uani 1 1 d . .
H57 H 0.9285 0.5023 0.4833 0.067 Uiso 1 1 calc R U
C58 C 0.9635(5) 0.5584(3) 0.4612(6) 0.059(3) Uani 1 1 d . .
H58 H 0.9793 0.5477 0.4226 0.070 Uiso 1 1 calc R U
C59 C 0.9703(5) 0.6009(3) 0.4827(6) 0.057(3) Uani 1 1 d . .
H59 H 0.9920 0.6193 0.4595 0.068 Uiso 1 1 calc R U
C60 C 0.9467(4) 0.6169(3) 0.5363(5) 0.049(2) Uani 1 1 d . .
H60 H 0.9523 0.6463 0.5493 0.059 Uiso 1 1 calc R U
C61 C 0.9145(4) 0.5919(2) 0.5735(5) 0.0359(19) Uani 1 1 d . .
C62 C 0.8520(4) 0.5396(3) 0.6662(5) 0.045(2) Uani 1 1 d . .
C63 C 0.8276(5) 0.5149(3) 0.7101(7) 0.072(3) Uani 1 1 d . .
H63 H 0.8264 0.4847 0.7042 0.086 Uiso 1 1 calc R U
C64 C 0.8044(6) 0.5340(4) 0.7638(8) 0.089(4) Uani 1 1 d . .
H64 H 0.7878 0.5169 0.7953 0.107 Uiso 1 1 calc R U
C65 C 0.8056(5) 0.5789(3) 0.7713(6) 0.067(3) Uani 1 1 d . .
H65 H 0.7906 0.5925 0.8084 0.081 Uiso 1 1 calc R U
C66 C 0.8291(4) 0.6026(3) 0.7234(5) 0.048(2) Uani 1 1 d . .
H66 H 0.8283 0.6329 0.7264 0.058 Uiso 1 1 calc R U
C67 C 0.8538(4) 0.5836(2) 0.6711(5) 0.043(2) Uani 1 1 d . .
C68 C 0.8823(4) 0.6131(2) 0.6246(5) 0.035(2) Uani 1 1 d . .
C69 C 0.8357(4) 0.6423(2) 0.5690(5) 0.038(2) Uani 1 1 d . .
C70 C 0.8496(4) 0.6854(2) 0.5892(4) 0.036(2) Uani 1 1 d . .
C71 C 0.8140(4) 0.7173(2) 0.5438(5) 0.040(2) Uani 1 1 d . .
H71 H 0.8216 0.7466 0.5575 0.047 Uiso 1 1 calc R U
C72 C 0.7674(4) 0.7058(3) 0.4784(5) 0.046(2) Uani 1 1 d . .
H72 H 0.7443 0.7277 0.4462 0.056 Uiso 1 1 calc R U
C73 C 0.7534(4) 0.6627(3) 0.4583(5) 0.042(2) Uani 1 1 d . .
C74 C 0.7896(4) 0.6310(2) 0.5081(5) 0.0362(19) Uani 1 1 d . .
H74 H 0.7806 0.6015 0.4976 0.043 Uiso 1 1 calc R U
C75 C 0.7197(4) 0.6366(2) 0.3253(5) 0.044(2) Uani 1 1 d . .
C76 C 0.7765(4) 0.6249(3) 0.3256(6) 0.053(2) Uani 1 1 d . .
H76 H 0.8092 0.6290 0.3718 0.064 Uiso 1 1 calc R U
C77 C 0.7864(5) 0.6077(3) 0.2601(7) 0.063(3) Uani 1 1 d . .
H77 H 0.8252 0.5990 0.2619 0.075 Uiso 1 1 calc R U
C78 C 0.7397(6) 0.6031(3) 0.1923(7) 0.070(3) Uani 1 1 d . .
H78 H 0.7457 0.5908 0.1471 0.084 Uiso 1 1 calc R U
C79 C 0.6841(6) 0.6166(4) 0.1906(7) 0.073(3) Uani 1 1 d . .
H79 H 0.6521 0.6134 0.1433 0.087 Uiso 1 1 calc R U
C80 C 0.6727(4) 0.6344(3) 0.2536(6) 0.051(2) Uani 1 1 d . .
C81 C 0.6492(4) 0.6454(2) 0.3958(5) 0.043(2) Uani 1 1 d . .
C82 C 0.6405(5) 0.6416(3) 0.4680(5) 0.055(3) Uani 1 1 d . .
H82 H 0.6735 0.6451 0.5142 0.066 Uiso 1 1 calc R U
C83 C 0.5857(5) 0.6331(3) 0.4750(7) 0.071(3) Uani 1 1 d . .
H83 H 0.5805 0.6313 0.5252 0.086 Uiso 1 1 calc R U
C84 C 0.5383(5) 0.6273(3) 0.4082(8) 0.076(4) Uani 1 1 d . .
H84 H 0.5005 0.6199 0.4117 0.091 Uiso 1 1 calc R U
C85 C 0.5464(4) 0.6322(3) 0.3352(7) 0.063(3) Uani 1 1 d . .
H85 H 0.5133 0.6295 0.2891 0.075 Uiso 1 1 calc R U
C86 C 0.6023(4) 0.6410(2) 0.3287(6) 0.046(2) Uani 1 1 d . .
C87 C 0.6128(5) 0.6516(3) 0.2513(6) 0.062(3) Uani 1 1 d . .
C88 C 0.6150(5) 0.7009(4) 0.2445(7) 0.083(4) Uani 1 1 d . .
H88A H 0.5773 0.7131 0.2458 0.125 Uiso 1 1 calc R U
H88B H 0.6215 0.7085 0.1951 0.125 Uiso 1 1 calc R U
H88C H 0.6475 0.7122 0.2884 0.125 Uiso 1 1 calc R U
C89 C 0.5620(5) 0.6342(5) 0.1821(7) 0.096(4) Uani 1 1 d . .
H89A H 0.5609 0.6029 0.1855 0.144 Uiso 1 1 calc R U
H89B H 0.5684 0.6424 0.1328 0.144 Uiso 1 1 calc R U
H89C H 0.5242 0.6460 0.1838 0.144 Uiso 1 1 calc R U
C90 C 0.9229(4) 0.6462(2) 0.6818(5) 0.0310(18) Uani 1 1 d . .
C91 C 0.9016(4) 0.6878(2) 0.6591(5) 0.0329(19) Uani 1 1 d . .
C92 C 0.9285(4) 0.7220(2) 0.7044(5) 0.040(2) Uani 1 1 d . .
H92 H 0.9153 0.7504 0.6898 0.048 Uiso 1 1 calc R U
C93 C 0.9757(4) 0.7141(2) 0.7724(5) 0.041(2) Uani 1 1 d . .
H93 H 0.9946 0.7373 0.8046 0.049 Uiso 1 1 calc R U
C94 C 0.9954(3) 0.6727(3) 0.7937(5) 0.038(2) Uani 1 1 d . .
C95 C 0.9694(4) 0.6388(2) 0.7474(5) 0.038(2) Uani 1 1 d . .
H95 H 0.9838 0.6106 0.7609 0.045 Uiso 1 1 calc R U
C96 C 1.1004(4) 0.6598(2) 0.8759(5) 0.044(2) Uani 1 1 d . .
C97 C 1.1171(5) 0.6572(3) 0.8069(6) 0.064(3) Uani 1 1 d . .
H97 H 1.0887 0.6613 0.7567 0.077 Uiso 1 1 calc R U
C98 C 1.1755(5) 0.6486(3) 0.8149(7) 0.065(3) Uani 1 1 d . .
H98 H 1.1868 0.6448 0.7691 0.078 Uiso 1 1 calc R U
C99 C 1.2178(5) 0.6454(3) 0.8862(8) 0.072(3) Uani 1 1 d . .
H99 H 1.2579 0.6398 0.8902 0.086 Uiso 1 1 calc R U
C100 C 1.2013(4) 0.6503(3) 0.9522(6) 0.057(3) Uani 1 1 d . .
H100 H 1.2309 0.6487 1.0020 0.069 Uiso 1 1 calc R U
C101 C 1.1430(4) 0.6577(2) 0.9487(5) 0.042(2) Uani 1 1 d . .
C102 C 1.0206(4) 0.6479(3) 0.9305(5) 0.041(2) Uani 1 1 d . .
C103 C 0.9623(4) 0.6341(3) 0.9166(5) 0.049(2) Uani 1 1 d . .
H103 H 0.9335 0.6390 0.8671 0.059 Uiso 1 1 calc R U
C104 C 0.9464(5) 0.6133(3) 0.9747(6) 0.057(3) Uani 1 1 d . .
H104 H 0.9071 0.6030 0.9645 0.069 Uiso 1 1 calc R U
C105 C 0.9879(6) 0.6073(3) 1.0482(7) 0.066(3) Uani 1 1 d . .
H105 H 0.9770 0.5926 1.0877 0.079 Uiso 1 1 calc R U
C106 C 1.0469(5) 0.6231(3) 1.0645(6) 0.063(3) Uani 1 1 d . .
H106 H 1.0754 0.6201 1.1150 0.076 Uiso 1 1 calc R U
C107 C 1.0610(4) 0.6431(3) 1.0042(5) 0.043(2) Uani 1 1 d . .
C108 C 1.1235(4) 0.6642(3) 1.0205(5) 0.050(2) Uani 1 1 d . .
C109 C 1.1166(5) 0.7131(3) 1.0291(7) 0.076(3) Uani 1 1 d . .
H10A H 1.1543 0.7273 1.0339 0.114 Uiso 1 1 calc R U
H10B H 1.1052 0.7189 1.0760 0.114 Uiso 1 1 calc R U
H10C H 1.0858 0.7241 0.9828 0.114 Uiso 1 1 calc R U
C110 C 1.1691(5) 0.6477(5) 1.0952(7) 0.088(4) Uani 1 1 d . .
H11A H 1.1761 0.6172 1.0894 0.132 Uiso 1 1 calc R U
H11B H 1.1541 0.6518 1.1396 0.132 Uiso 1 1 calc R U
H11C H 1.2064 0.6634 1.1046 0.132 Uiso 1 1 calc R U
S3 S 0.86412(10) 0.84299(6) 0.66125(16) 0.0548(7) Uani 1 1 d . .
O5 O 0.9162(3) 0.82791(19) 0.7182(4) 0.076(2) Uani 1 1 d . .
O6 O 0.8209(3) 0.81150(17) 0.6200(4) 0.075(2) Uani 1 1 d . .
N5 N 0.6917(3) 0.9851(2) 0.3848(4) 0.0386(17) Uani 1 1 d . .
N6 N 1.0242(3) 0.9984(2) 0.8626(4) 0.0382(16) Uani 1 1 d . .
C111 C 0.8862(4) 0.8723(3) 0.5943(6) 0.052(2) Uani 1 1 d . .
C112 C 0.9105(5) 0.8488(3) 0.5434(7) 0.066(3) Uani 1 1 d . .
H112 H 0.9106 0.8185 0.5449 0.079 Uiso 1 1 calc R U
C113 C 0.9331(5) 0.8690(4) 0.4938(7) 0.072(3) Uani 1 1 d . .
H113 H 0.9478 0.8527 0.4592 0.087 Uiso 1 1 calc R U
C114 C 0.9354(4) 0.9131(4) 0.4919(6) 0.070(3) Uani 1 1 d . .
H114 H 0.9545 0.9270 0.4594 0.083 Uiso 1 1 calc R U
C115 C 0.9099(4) 0.9372(3) 0.5375(6) 0.057(3) Uani 1 1 d . .
H115 H 0.9097 0.9675 0.5338 0.069 Uiso 1 1 calc R U
C116 C 0.8842(3) 0.9173(2) 0.5894(5) 0.039(2) Uani 1 1 d . .
C117 C 0.8283(4) 0.8795(2) 0.7057(5) 0.040(2) Uani 1 1 d . .
C118 C 0.8038(5) 0.8617(3) 0.7595(6) 0.061(3) Uani 1 1 d . .
H118 H 0.8061 0.8318 0.7691 0.073 Uiso 1 1 calc R U
C119 C 0.7768(5) 0.8874(3) 0.7975(6) 0.066(3) Uani 1 1 d . .
H119 H 0.7616 0.8760 0.8362 0.079 Uiso 1 1 calc R U
C120 C 0.7714(5) 0.9302(3) 0.7803(6) 0.059(3) Uani 1 1 d . .
H120 H 0.7516 0.9481 0.8067 0.071 Uiso 1 1 calc R U
C121 C 0.7940(4) 0.9476(2) 0.7257(5) 0.040(2) Uani 1 1 d . .
H121 H 0.7891 0.9772 0.7144 0.048 Uiso 1 1 calc R U
C122 C 0.8243(3) 0.9224(2) 0.6864(4) 0.0338(19) Uani 1 1 d . .
C123 C 0.8541(3) 0.9455(2) 0.6340(5) 0.0303(19) Uani 1 1 d . .
C124 C 0.8111(3) 0.9749(2) 0.5757(4) 0.0301(18) Uani 1 1 d . .
C125 C 0.8274(3) 1.0177(2) 0.5913(4) 0.0289(17) Uani 1 1 d . .
C126 C 0.7951(3) 1.0496(2) 0.5419(5) 0.0305(18) Uani 1 1 d . .
H126 H 0.8044 1.0789 0.5535 0.037 Uiso 1 1 calc R U
C127 C 0.7500(4) 1.0381(2) 0.4763(5) 0.037(2) Uani 1 1 d . .
H127 H 0.7287 1.0598 0.4418 0.045 Uiso 1 1 calc R U
C128 C 0.7343(3) 0.9956(2) 0.4587(5) 0.0322(18) Uani 1 1 d . .
C129 C 0.7644(3) 0.9634(2) 0.5107(5) 0.0319(18) Uani 1 1 d . .
H129 H 0.7528 0.9343 0.5014 0.038 Uiso 1 1 calc R U
C130 C 0.7109(4) 0.9690(2) 0.3247(4) 0.0341(18) Uani 1 1 d . .
C131 C 0.7701(4) 0.9555(3) 0.3385(6) 0.047(2) Uani 1 1 d . .
H131 H 0.7982 0.9589 0.3891 0.056 Uiso 1 1 calc R U
C132 C 0.7875(5) 0.9372(3) 0.2787(6) 0.050(2) Uani 1 1 d . .
H132 H 0.8276 0.9289 0.2880 0.060 Uiso 1 1 calc R U
C133 C 0.7473(5) 0.9312(3) 0.2074(6) 0.055(3) Uani 1 1 d . .
H133 H 0.7584 0.9171 0.1674 0.065 Uiso 1 1 calc R U
C134 C 0.6911(5) 0.9455(3) 0.1933(6) 0.059(3) Uani 1 1 d . .
H134 H 0.6638 0.9414 0.1423 0.070 Uiso 1 1 calc R U
C135 C 0.6707(4) 0.9659(3) 0.2490(5) 0.047(2) Uani 1 1 d . .
C136 C 0.6309(4) 0.9800(2) 0.3802(6) 0.041(2) Uani 1 1 d . .
C137 C 0.6154(4) 0.9764(3) 0.4466(6) 0.044(2) Uani 1 1 d . .
H137 H 0.6449 0.9782 0.4965 0.053 Uiso 1 1 calc R U
C138 C 0.5546(4) 0.9701(3) 0.4411(6) 0.057(3) Uani 1 1 d . .
H138 H 0.5429 0.9674 0.4868 0.068 Uiso 1 1 calc R U
C139 C 0.5127(4) 0.9680(3) 0.3660(6) 0.053(2) Uani 1 1 d . .
H139 H 0.4720 0.9640 0.3607 0.063 Uiso 1 1 calc R U
C140 C 0.5298(4) 0.9715(3) 0.3004(6) 0.055(3) Uani 1 1 d . .
H140 H 0.5005 0.9699 0.2504 0.066 Uiso 1 1 calc R U
C141 C 0.5889(4) 0.9775(2) 0.3050(5) 0.039(2) Uani 1 1 d . .
C142 C 0.6097(5) 0.9857(3) 0.2339(6) 0.064(3) Uani 1 1 d . .
C143 C 0.6160(5) 1.0348(4) 0.2241(8) 0.090(4) Uani 1 1 d . .
H14A H 0.5777 1.0487 0.2169 0.135 Uiso 1 1 calc R U
H14B H 0.6288 1.0402 0.1782 0.135 Uiso 1 1 calc R U
H14C H 0.6455 1.0463 0.2710 0.135 Uiso 1 1 calc R U
C144 C 0.5652(6) 0.9676(6) 0.1602(7) 0.112(5) Uani 1 1 d . .
H14D H 0.5644 0.9364 0.1641 0.168 Uiso 1 1 calc R U
H14E H 0.5770 0.9756 0.1145 0.168 Uiso 1 1 calc R U
H14F H 0.5257 0.9791 0.1544 0.168 Uiso 1 1 calc R U
C145 C 0.8973(3) 0.9778(2) 0.6846(4) 0.0301(18) Uani 1 1 d . .
C146 C 0.8800(3) 1.0199(2) 0.6614(4) 0.0298(18) Uani 1 1 d . .
C147 C 0.9106(4) 1.0541(2) 0.7024(5) 0.0352(19) Uani 1 1 d . .
H147 H 0.8989 1.0826 0.6864 0.042 Uiso 1 1 calc R U
C148 C 0.9588(3) 1.0460(2) 0.7677(4) 0.0318(18) Uani 1 1 d . .
H148 H 0.9813 1.0693 0.7960 0.038 Uiso 1 1 calc R U
C149 C 0.9751(3) 1.0047(2) 0.7927(5) 0.0348(19) Uani 1 1 d . .
C150 C 0.9453(4) 0.9704(2) 0.7508(5) 0.037(2) Uani 1 1 d . .
H150 H 0.9574 0.9420 0.7669 0.044 Uiso 1 1 calc R U
C151 C 1.0806(4) 0.9912(2) 0.8557(5) 0.039(2) Uani 1 1 d . .
C152 C 1.0886(4) 0.9875(3) 0.7837(6) 0.053(2) Uani 1 1 d . .
H152 H 1.0557 0.9912 0.7377 0.064 Uiso 1 1 calc R U
C153 C 1.1438(5) 0.9785(3) 0.7770(6) 0.059(3) Uani 1 1 d . .
H153 H 1.1483 0.9759 0.7265 0.071 Uiso 1 1 calc R U
C154 C 1.1930(5) 0.9733(3) 0.8434(8) 0.067(3) Uani 1 1 d . .
H154 H 1.2310 0.9665 0.8397 0.081 Uiso 1 1 calc R U
C155 C 1.1840(4) 0.9783(3) 0.9141(6) 0.057(3) Uani 1 1 d . .
H155 H 1.2171 0.9747 0.9599 0.069 Uiso 1 1 calc R U
C156 C 1.1301(4) 0.9882(2) 0.9242(5) 0.043(2) Uani 1 1 d . .
C157 C 1.0134(4) 0.9832(3) 0.9305(6) 0.046(2) Uani 1 1 d . .
C158 C 0.9564(4) 0.9713(3) 0.9296(6) 0.058(3) Uani 1 1 d . .
H158 H 0.9235 0.9752 0.8837 0.070 Uiso 1 1 calc R U
C159 C 0.9481(6) 0.9536(4) 0.9966(7) 0.075(3) Uani 1 1 d . .
H159 H 0.9094 0.9450 0.9954 0.090 Uiso 1 1 calc R U
C160 C 0.9949(7) 0.9482(4) 1.0644(8) 0.089(4) Uani 1 1 d . .
H160 H 0.9887 0.9356 1.1092 0.106 Uiso 1 1 calc R U
C161 C 1.0512(6) 0.9615(4) 1.0667(6) 0.080(4) Uani 1 1 d . .
H161 H 1.0838 0.9587 1.1135 0.096 Uiso 1 1 calc R U
C162 C 1.0596(4) 0.9793(3) 0.9977(5) 0.053(2) Uani 1 1 d . .
C163 C 1.1211(5) 0.9977(3) 1.0011(6) 0.064(3) Uani 1 1 d . .
C164 C 1.1156(6) 1.0466(4) 1.0094(8) 0.093(4) Uani 1 1 d . .
H16A H 1.1541 1.0601 1.0161 0.140 Uiso 1 1 calc R U
H16B H 1.1030 1.0527 1.0552 0.140 Uiso 1 1 calc R U
H16C H 1.0861 1.0579 0.9623 0.140 Uiso 1 1 calc R U
C165 C 1.1720(6) 0.9798(5) 1.0709(8) 0.110(5) Uani 1 1 d . .
H16D H 1.1731 0.9486 1.0668 0.165 Uiso 1 1 calc R U
H16E H 1.1652 0.9877 1.1201 0.165 Uiso 1 1 calc R U
H16F H 1.2098 0.9918 1.0699 0.165 Uiso 1 1 calc R U

loop_
_atom_site_aniso_label
_atom_site_aniso_U_11
_atom_site_aniso_U_22
_atom_site_aniso_U_33
_atom_site_aniso_U_23
_atom_site_aniso_U_13
_atom_site_aniso_U_12
S1 0.0468(14) 0.0202(9) 0.122(2) 0.0067(12) -0.0290(14) -0.0038(9)
O1 0.072(4) 0.049(4) 0.135(6) 0.036(4) -0.018(4) 0.005(3)
O2 0.063(4) 0.039(3) 0.143(6) -0.019(4) -0.021(4) -0.010(3)
N1 0.027(4) 0.042(3) 0.031(4) 0.005(3) 0.003(3) -0.003(3)
N2 0.029(4) 0.044(4) 0.036(4) 0.001(3) 0.002(3) -0.001(3)
C1 0.046(5) 0.023(4) 0.091(8) -0.003(4) -0.008(5) 0.013(3)
C2 0.112(11) 0.046(6) 0.112(11) -0.013(7) 0.018(9) 0.025(6)
C3 0.127(12) 0.068(8) 0.099(11) -0.043(8) 0.002(9) 0.040(8)
C4 0.077(8) 0.097(9) 0.088(9) -0.026(7) 0.022(7) 0.024(6)
C5 0.071(7) 0.041(5) 0.065(7) -0.009(5) 0.010(6) 0.013(4)
C6 0.051(6) 0.039(4) 0.054(6) -0.011(4) -0.009(5) 0.002(4)
C7 0.052(6) 0.033(4) 0.069(7) 0.023(4) -0.026(5) -0.017(4)
C8 0.084(9) 0.042(6) 0.093(10) 0.030(6) -0.014(7) -0.028(5)
C9 0.113(11) 0.068(7) 0.069(8) 0.024(6) 0.007(7) -0.041(7)
C10 0.095(9) 0.078(7) 0.046(6) 0.007(5) 0.014(6) -0.044(6)
C11 0.076(7) 0.050(5) 0.038(5) 0.006(4) 0.010(5) -0.022(5)
C12 0.045(5) 0.025(4) 0.050(6) 0.012(4) -0.014(4) -0.013(3)
C13 0.040(5) 0.028(4) 0.044(5) 0.006(3) -0.005(4) -0.003(3)
C14 0.032(4) 0.027(4) 0.028(4) 0.006(3) 0.002(4) 0.001(3)
C15 0.034(5) 0.033(4) 0.036(5) 0.004(3) 0.018(4) -0.003(3)
C16 0.041(5) 0.025(4) 0.039(5) 0.003(3) 0.013(4) -0.005(3)
C17 0.039(5) 0.021(3) 0.044(5) 0.008(3) 0.019(4) 0.001(3)
C18 0.036(4) 0.031(4) 0.038(5) 0.003(3) 0.016(4) 0.001(3)
C19 0.041(5) 0.037(4) 0.034(5) 0.004(3) 0.005(4) -0.004(3)
C20 0.046(5) 0.035(4) 0.047(6) 0.002(4) 0.021(5) -0.004(3)
C21 0.047(6) 0.055(5) 0.057(6) 0.003(4) 0.023(5) -0.003(4)
C22 0.076(8) 0.073(7) 0.097(9) -0.002(6) 0.062(8) -0.003(5)
C23 0.116(12) 0.115(10) 0.067(9) -0.036(7) 0.063(9) -0.050(9)
C24 0.084(9) 0.099(8) 0.037(6) -0.021(6) 0.028(6) -0.045(7)
C25 0.066(7) 0.059(6) 0.036(6) 0.006(4) 0.010(5) -0.025(5)
C26 0.034(4) 0.027(4) 0.045(5) 0.003(3) 0.012(4) 0.001(3)
C27 0.051(6) 0.050(5) 0.047(5) -0.002(4) 0.024(5) -0.004(4)
C28 0.065(7) 0.069(6) 0.105(9) -0.027(6) 0.059(7) -0.016(5)
C29 0.046(7) 0.068(6) 0.125(11) -0.029(7) 0.047(7) -0.020(5)
C30 0.037(5) 0.051(5) 0.089(8) -0.004(5) 0.012(6) 0.001(4)
C31 0.034(5) 0.045(5) 0.047(6) 0.006(4) 0.003(5) 0.003(3)
C32 0.048(6) 0.088(7) 0.037(6) 0.020(5) -0.013(5) -0.013(5)
C33 0.080(9) 0.091(9) 0.116(12) 0.061(8) 0.015(8) 0.016(7)
C34 0.072(9) 0.179(14) 0.050(7) 0.002(8) -0.010(7) -0.026(9)
C35 0.043(5) 0.022(3) 0.035(5) 0.001(3) 0.005(4) -0.010(3)
C36 0.032(4) 0.026(4) 0.036(5) 0.000(3) 0.008(4) -0.008(3)
C37 0.045(5) 0.031(4) 0.033(5) 0.003(3) 0.011(4) -0.009(3)
C38 0.044(5) 0.034(4) 0.027(5) -0.005(3) 0.010(4) -0.009(3)
C39 0.043(5) 0.038(4) 0.044(5) 0.010(4) 0.010(4) -0.001(4)
C40 0.037(5) 0.027(4) 0.037(5) 0.006(3) -0.008(4) 0.000(3)
C41 0.040(5) 0.025(4) 0.048(6) 0.007(3) 0.012(5) 0.003(3)
C42 0.060(7) 0.053(5) 0.068(7) 0.009(5) 0.028(6) 0.000(4)
C43 0.068(7) 0.060(6) 0.079(8) 0.008(5) 0.049(7) 0.013(5)
C44 0.055(6) 0.054(5) 0.103(9) 0.020(5) 0.050(7) 0.015(4)
C45 0.034(5) 0.040(5) 0.090(8) 0.020(4) 0.017(5) 0.011(3)
C46 0.033(5) 0.032(4) 0.063(6) 0.001(4) 0.006(5) 0.002(3)
C47 0.041(5) 0.031(4) 0.040(5) 0.008(3) 0.015(4) 0.002(3)
C48 0.048(6) 0.038(4) 0.053(6) 0.004(4) 0.022(5) 0.002(4)
C49 0.068(7) 0.046(5) 0.093(9) 0.010(5) 0.047(7) 0.007(5)
C50 0.087(9) 0.068(7) 0.056(7) 0.018(5) 0.048(7) 0.024(6)
C51 0.075(7) 0.063(6) 0.029(5) 0.024(4) 0.022(5) 0.035(5)
C52 0.051(5) 0.036(4) 0.037(5) 0.005(4) 0.016(5) 0.015(4)
C53 0.039(5) 0.063(6) 0.039(5) -0.010(4) -0.003(5) 0.007(4)
C54 0.072(8) 0.077(7) 0.088(9) -0.051(6) 0.031(7) -0.028(6)
C55 0.053(7) 0.183(14) 0.058(8) 0.013(8) -0.006(6) 0.034(8)
S2 0.0373(12) 0.0217(9) 0.0626(15) 0.0002(9) -0.0102(11) -0.0011(8)
O3 0.046(4) 0.028(3) 0.086(5) 0.016(3) -0.006(3) 0.003(2)
O4 0.038(4) 0.046(3) 0.076(5) -0.015(3) -0.022(3) -0.004(3)
N3 0.035(4) 0.051(4) 0.038(4) -0.002(3) 0.009(4) 0.011(3)
N4 0.041(4) 0.046(4) 0.030(4) -0.001(3) 0.009(3) -0.013(3)
C56 0.038(5) 0.030(4) 0.034(5) -0.005(3) -0.006(4) 0.007(3)
C57 0.056(6) 0.027(4) 0.078(8) -0.009(4) 0.014(6) 0.007(4)
C58 0.084(8) 0.055(6) 0.042(6) -0.002(4) 0.028(6) 0.014(5)
C59 0.083(7) 0.040(5) 0.053(6) 0.001(4) 0.029(6) 0.003(4)
C60 0.063(6) 0.031(4) 0.048(6) -0.007(4) 0.009(5) 0.000(4)
C61 0.033(4) 0.027(4) 0.037(5) 0.003(3) -0.003(4) 0.000(3)
C62 0.034(5) 0.042(5) 0.051(6) 0.005(4) 0.004(4) -0.009(3)
C63 0.072(8) 0.054(6) 0.090(9) 0.019(6) 0.027(7) -0.018(5)
C64 0.075(9) 0.083(8) 0.112(11) 0.041(7) 0.031(8) -0.033(7)
C65 0.066(7) 0.066(7) 0.077(8) 0.007(6) 0.034(6) -0.015(5)
C66 0.056(6) 0.049(5) 0.037(5) -0.003(4) 0.011(5) -0.006(4)
C67 0.038(5) 0.028(4) 0.054(6) 0.005(4) 0.003(4) -0.005(3)
C68 0.043(5) 0.022(3) 0.032(5) -0.004(3) 0.001(4) 0.000(3)
C69 0.039(5) 0.029(4) 0.043(5) 0.002(3) 0.009(4) 0.005(3)
C70 0.052(5) 0.030(4) 0.029(4) -0.004(3) 0.018(4) 0.003(3)
C71 0.059(6) 0.023(4) 0.040(5) 0.006(3) 0.021(5) 0.011(3)
C72 0.056(6) 0.042(4) 0.040(5) 0.010(4) 0.014(5) 0.025(4)
C73 0.041(5) 0.049(5) 0.031(5) 0.005(4) 0.004(4) 0.016(4)
C74 0.043(5) 0.028(4) 0.038(5) -0.002(3) 0.014(4) 0.004(3)
C75 0.052(6) 0.040(4) 0.041(5) 0.004(4) 0.017(5) 0.007(4)
C76 0.053(6) 0.055(5) 0.057(6) -0.001(4) 0.025(5) 0.007(4)
C77 0.071(7) 0.061(6) 0.072(7) -0.013(5) 0.045(7) -0.005(5)
C78 0.089(9) 0.074(7) 0.053(7) -0.020(5) 0.031(7) -0.032(6)
C79 0.073(8) 0.093(8) 0.050(7) -0.002(6) 0.016(6) -0.020(6)
C80 0.049(6) 0.061(5) 0.040(6) 0.004(4) 0.012(5) -0.008(4)
C81 0.037(5) 0.044(4) 0.049(6) 0.005(4) 0.017(5) 0.014(3)
C82 0.064(7) 0.069(6) 0.043(6) 0.003(4) 0.033(5) 0.010(4)
C83 0.079(8) 0.074(7) 0.074(8) -0.005(6) 0.044(7) 0.003(6)
C84 0.077(8) 0.049(5) 0.126(11) -0.005(6) 0.068(9) 0.010(5)
C85 0.039(5) 0.050(5) 0.091(8) -0.003(5) 0.009(6) 0.007(4)
C86 0.038(5) 0.043(4) 0.061(6) 0.009(4) 0.021(5) 0.011(4)
C87 0.050(6) 0.070(6) 0.062(7) 0.017(5) 0.011(6) 0.004(5)
C88 0.065(7) 0.092(8) 0.085(9) 0.035(6) 0.012(7) 0.012(6)
C89 0.055(8) 0.168(12) 0.047(7) 0.014(7) -0.008(6) -0.009(7)
C90 0.043(5) 0.025(3) 0.031(5) 0.000(3) 0.021(4) -0.004(3)
C91 0.046(5) 0.023(3) 0.035(5) 0.004(3) 0.021(4) -0.003(3)
C92 0.062(6) 0.027(4) 0.042(5) 0.002(3) 0.032(5) -0.001(3)
C93 0.059(6) 0.039(4) 0.034(5) -0.015(3) 0.026(5) -0.018(4)
C94 0.041(5) 0.046(5) 0.026(4) -0.003(4) 0.011(4) -0.013(4)
C95 0.045(5) 0.023(3) 0.042(5) 0.001(3) 0.008(4) -0.003(3)
C96 0.053(6) 0.042(5) 0.046(6) -0.005(4) 0.029(5) -0.014(4)
C97 0.069(7) 0.059(6) 0.071(7) -0.005(5) 0.031(6) -0.030(5)
C98 0.074(8) 0.051(5) 0.094(9) -0.007(5) 0.063(7) -0.004(5)
C99 0.042(6) 0.057(6) 0.113(10) 0.009(6) 0.020(7) -0.005(4)
C100 0.049(6) 0.060(6) 0.068(7) 0.008(5) 0.026(5) -0.002(4)
C101 0.035(5) 0.040(4) 0.047(5) -0.005(4) 0.006(4) -0.007(3)
C102 0.047(5) 0.054(5) 0.026(5) 0.002(4) 0.017(4) 0.003(4)
C103 0.051(6) 0.064(5) 0.040(5) -0.010(4) 0.025(5) -0.015(4)
C104 0.065(7) 0.065(6) 0.058(7) 0.004(5) 0.042(6) -0.007(5)
C105 0.086(9) 0.071(6) 0.054(7) 0.007(5) 0.039(7) 0.009(6)
C106 0.066(7) 0.087(7) 0.040(6) 0.001(5) 0.022(6) 0.008(5)
C107 0.053(6) 0.056(5) 0.024(5) 0.003(4) 0.016(4) 0.001(4)
C108 0.038(5) 0.076(6) 0.035(5) -0.002(4) 0.009(4) -0.005(4)
C109 0.076(8) 0.078(7) 0.069(7) -0.038(6) 0.017(6) -0.028(6)
C110 0.057(7) 0.140(11) 0.056(7) 0.015(7) 0.003(6) 0.008(7)
S3 0.0379(12) 0.0186(9) 0.097(2) -0.0046(10) 0.0055(12) 0.0047(7)
O5 0.036(4) 0.047(4) 0.130(6) 0.029(4) 0.005(4) 0.018(3)
O6 0.052(4) 0.036(3) 0.131(6) -0.042(3) 0.022(4) -0.014(3)
N5 0.035(4) 0.050(4) 0.026(4) -0.009(3) 0.003(3) 0.006(3)
N6 0.029(4) 0.052(4) 0.031(4) -0.007(3) 0.004(3) -0.006(3)
C111 0.038(5) 0.035(4) 0.074(7) -0.021(4) 0.002(5) 0.006(3)
C112 0.058(6) 0.050(6) 0.096(9) -0.024(5) 0.031(6) 0.011(4)
C113 0.064(7) 0.086(8) 0.072(8) -0.029(6) 0.027(7) 0.023(6)
C114 0.052(6) 0.087(8) 0.076(8) -0.020(6) 0.029(6) 0.010(5)
C115 0.047(6) 0.058(6) 0.061(7) -0.011(5) 0.008(5) 0.018(4)
C116 0.027(4) 0.040(4) 0.040(5) -0.015(4) -0.004(4) 0.005(3)
C117 0.040(5) 0.029(4) 0.039(5) -0.002(3) -0.004(4) 0.005(3)
C118 0.081(8) 0.029(5) 0.061(7) 0.014(4) 0.005(6) -0.014(4)
C119 0.099(8) 0.036(5) 0.063(7) 0.011(4) 0.026(6) -0.015(5)
C120 0.081(8) 0.043(5) 0.063(7) -0.005(4) 0.038(6) -0.013(4)
C121 0.061(6) 0.024(3) 0.038(5) 0.002(3) 0.021(5) -0.001(3)
C122 0.039(5) 0.016(3) 0.033(5) -0.002(3) -0.008(4) -0.003(3)
C123 0.027(4) 0.022(3) 0.035(5) -0.003(3) -0.002(4) 0.005(3)
C124 0.030(4) 0.023(3) 0.030(5) 0.001(3) 0.000(4) 0.005(3)
C125 0.032(4) 0.027(4) 0.027(4) -0.004(3) 0.007(4) 0.000(3)
C126 0.036(5) 0.020(3) 0.031(5) 0.001(3) 0.004(4) 0.004(3)
C127 0.041(5) 0.034(4) 0.037(5) 0.011(3) 0.013(4) 0.017(3)
C128 0.024(4) 0.036(4) 0.032(5) -0.003(3) 0.004(4) 0.007(3)
C129 0.032(4) 0.027(3) 0.039(5) -0.006(3) 0.015(4) 0.002(3)
C130 0.044(5) 0.034(4) 0.023(4) 0.006(3) 0.008(4) 0.001(3)
C131 0.043(5) 0.048(5) 0.047(6) 0.005(4) 0.011(5) 0.007(4)
C132 0.062(6) 0.049(5) 0.048(6) -0.006(4) 0.028(5) 0.000(4)
C133 0.080(8) 0.046(5) 0.053(7) -0.018(4) 0.043(6) -0.021(5)
C134 0.089(9) 0.056(5) 0.028(5) 0.000(4) 0.016(6) -0.020(5)
C135 0.040(5) 0.049(5) 0.044(6) 0.002(4) 0.004(5) -0.010(4)
C136 0.035(5) 0.030(4) 0.055(6) 0.002(4) 0.009(5) 0.012(3)
C137 0.040(5) 0.052(5) 0.042(5) 0.003(4) 0.014(5) 0.013(4)
C138 0.050(6) 0.056(5) 0.063(7) -0.006(5) 0.017(6) 0.017(4)
C139 0.041(5) 0.050(5) 0.071(7) -0.015(4) 0.024(5) 0.000(4)
C140 0.045(6) 0.048(5) 0.061(7) -0.008(4) 0.000(5) 0.006(4)
C141 0.040(5) 0.043(4) 0.029(5) -0.007(3) 0.003(4) 0.000(3)
C142 0.053(7) 0.074(7) 0.054(7) 0.002(5) 0.001(6) -0.007(5)
C143 0.070(8) 0.091(8) 0.107(10) 0.054(7) 0.026(8) 0.025(6)
C144 0.064(8) 0.205(16) 0.051(8) -0.027(9) -0.005(7) -0.015(9)
C145 0.029(4) 0.028(4) 0.027(4) -0.005(3) 0.000(4) 0.004(3)
C146 0.029(4) 0.029(4) 0.026(4) -0.004(3) 0.001(4) -0.001(3)
C147 0.044(5) 0.023(3) 0.045(5) -0.004(3) 0.023(4) -0.008(3)
C148 0.032(4) 0.040(4) 0.018(4) -0.008(3) -0.001(4) -0.013(3)
C149 0.025(4) 0.040(4) 0.035(5) -0.008(3) 0.003(4) -0.006(3)
C150 0.036(5) 0.033(4) 0.034(5) -0.004(3) 0.001(4) 0.007(3)
C151 0.025(4) 0.045(4) 0.044(5) -0.007(4) 0.008(4) -0.006(3)
C152 0.042(5) 0.067(6) 0.049(6) -0.006(4) 0.012(5) -0.008(4)
C153 0.055(6) 0.076(6) 0.059(6) 0.008(5) 0.038(6) 0.011(5)
C154 0.052(7) 0.063(6) 0.101(9) 0.007(6) 0.044(7) -0.001(5)
C155 0.033(5) 0.057(5) 0.073(7) 0.007(5) 0.005(5) -0.003(4)
C156 0.034(5) 0.045(5) 0.048(6) -0.008(4) 0.011(4) -0.004(3)
C157 0.037(5) 0.055(5) 0.049(6) -0.016(4) 0.020(5) 0.000(4)
C158 0.043(6) 0.064(6) 0.072(7) -0.003(5) 0.025(5) 0.003(4)
C159 0.075(8) 0.086(8) 0.089(9) 0.012(7) 0.062(8) 0.017(6)
C160 0.126(12) 0.095(8) 0.074(9) 0.024(7) 0.074(9) 0.041(8)
C161 0.070(8) 0.144(11) 0.026(5) -0.010(6) 0.017(6) 0.022(7)
C162 0.054(6) 0.076(6) 0.033(5) -0.009(4) 0.017(5) 0.004(5)
C163 0.052(6) 0.074(6) 0.053(7) -0.025(5) 0.000(5) -0.005(5)
C164 0.075(8) 0.083(8) 0.107(10) -0.055(7) 0.009(8) -0.017(6)
C165 0.068(9) 0.168(13) 0.065(9) -0.027(8) -0.022(7) 0.028(8)

loop_
_atom_type_symbol
_atom_type_description
_atom_type_scat_dispersion_real
_atom_type_scat_dispersion_imag
_atom_type_scat_source
C C 0.0033 0.0016 'International Tables Vol C Tables 4.2.6.8 and 6.1.1.4'
H H 0.0000 0.0000 'International Tables Vol C Tables 4.2.6.8 and 6.1.1.4'
N N 0.0061 0.0033 'International Tables Vol C Tables 4.2.6.8 and 6.1.1.4'
O O 0.0106 0.0060 'International Tables Vol C Tables 4.2.6.8 and 6.1.1.4'
S S 0.1246 0.1234 'International Tables Vol C Tables 4.2.6.8 and 6.1.1.4'

loop_
_geom_angle_atom_site_label_1
_geom_angle_atom_site_label_2
_geom_angle_atom_site_label_3
_geom_angle
O2 S1 O1 116.1(4)
O2 S1 C7 108.5(4)
O1 S1 C7 108.9(5)
O2 S1 C1 108.5(5)
O1 S1 C1 107.8(4)
C7 S1 C1 106.8(4)
C26 N1 C20 116.8(7)
C26 N1 C18 118.4(6)
C20 N1 C18 118.4(7)
C41 N2 C39 121.1(7)
C41 N2 C47 118.3(7)
C39 N2 C47 118.4(7)
C2 C1 C6 124.9(11)
C2 C1 S1 114.4(8)
C6 C1 S1 120.6(8)
C3 C2 C1 118.8(11)
C3 C2 H2 120.6
C1 C2 H2 120.6
C2 C3 C4 120.3(12)
C2 C3 H3 119.9
C4 C3 H3 119.9
C5 C4 C3 120.0(13)
C5 C4 H4 120.0
C3 C4 H4 120.0
C4 C5 C6 120.8(10)
C4 C5 H5 119.6
C6 C5 H5 119.6
C5 C6 C1 115.0(9)
C5 C6 C13 118.3(8)
C1 C6 C13 126.6(9)
C12 C7 C8 120.1(10)
C12 C7 S1 123.9(8)
C8 C7 S1 116.0(7)
C9 C8 C7 120.3(10)
C9 C8 H8 119.9
C7 C8 H8 119.9
C8 C9 C10 120.8(11)
C8 C9 H9 119.6
C10 C9 H9 119.6
C9 C10 C11 118.8(11)
C9 C10 H10 120.6
C11 C10 H10 120.6
C12 C11 C10 122.1(9)
C12 C11 H11 118.9
C10 C11 H11 118.9
C11 C12 C7 117.8(9)
C11 C12 C13 118.3(7)
C7 C12 C13 123.8(9)
C6 C13 C12 117.0(7)
C6 C13 C14 108.4(7)
C12 C13 C14 110.8(7)
C6 C13 C35 112.1(7)
C12 C13 C35 105.9(7)
C14 C13 C35 101.6(6)
C19 C14 C15 122.5(7)
C19 C14 C13 127.6(7)
C15 C14 C13 109.8(7)
C14 C15 C16 118.8(8)
C14 C15 C36 110.0(6)
C16 C15 C36 131.2(7)
C17 C16 C15 119.6(7)
C17 C16 H16 120.2
C15 C16 H16 120.2
C16 C17 C18 121.2(7)
C16 C17 H17 119.4
C18 C17 H17 119.4
C17 C18 C19 119.5(8)
C17 C18 N1 119.7(7)
C19 C18 N1 120.7(7)
C14 C19 C18 118.3(7)
C14 C19 H19 120.8
C18 C19 H19 120.8
C21 C20 C25 121.5(9)
C21 C20 N1 121.5(8)
C25 C20 N1 117.0(8)
C22 C21 C20 119.5(10)
C22 C21 H21 120.2
C20 C21 H21 120.2
C21 C22 C23 119.9(11)
C21 C22 H22 120.1
C23 C22 H22 120.0
C24 C23 C22 119.3(11)
C24 C23 H23 120.4
C22 C23 H23 120.4
C23 C24 C25 125.4(11)
C23 C24 H24 117.3
C25 C24 H24 117.3
C24 C25 C20 114.1(10)
C24 C25 C32 127.1(10)
C20 C25 C32 118.7(9)
C31 C26 C27 120.8(8)
C31 C26 N1 118.1(7)
C27 C26 N1 121.1(8)
C28 C27 C26 119.4(9)
C28 C27 H27 120.3
C26 C27 H27 120.3
C29 C28 C27 120.2(10)
C29 C28 H28 119.9
C27 C28 H28 119.9
C28 C29 C30 120.4(10)
C28 C29 H29 119.8
C30 C29 H29 119.8
C29 C30 C31 121.1(10)
C29 C30 H30 119.5
C31 C30 H30 119.5
C26 C31 C30 118.0(9)
C26 C31 C32 119.6(8)
C30 C31 C32 122.3(9)
C25 C32 C31 108.8(8)
C25 C32 C34 111.5(10)
C31 C32 C34 111.2(9)
C25 C32 C33 108.8(9)
C31 C32 C33 107.4(10)
C34 C32 C33 109.1(10)
C32 C33 H33A 109.5
C32 C33 H33B 109.5
H33A C33 H33B 109.5
C32 C33 H33C 109.5
H33A C33 H33C 109.5
H33B C33 H33C 109.5
C32 C34 H34A 109.5
C32 C34 H34B 109.5
H34A C34 H34B 109.5
C32 C34 H34C 109.5
H34A C34 H34C 109.5
H34B C34 H34C 109.5
C40 C35 C36 122.0(7)
C40 C35 C13 128.2(7)
C36 C35 C13 109.5(7)
C37 C36 C35 118.7(8)
C37 C36 C15 132.3(7)
C35 C36 C15 109.0(6)
C38 C37 C36 119.1(7)
C38 C37 H37 120.5
C36 C37 H37 120.5
C37 C38 C39 120.4(7)
C37 C38 H38 119.8
C39 C38 H38 119.8
C40 C39 C38 121.4(8)
C40 C39 N2 120.8(7)
C38 C39 N2 117.7(7)
C39 C40 C35 118.4(7)
C39 C40 H40 120.8
C35 C40 H40 120.8
C46 C41 N2 119.7(8)
C46 C41 C42 119.7(9)
N2 C41 C42 120.5(8)
C43 C42 C41 119.0(10)
C43 C42 H42 120.5
C41 C42 H42 120.5
C44 C43 C42 122.5(10)
C44 C43 H43 118.8
C42 C43 H43 118.8
C43 C44 C45 119.8(9)
C43 C44 H44 120.1
C45 C44 H44 120.1
C44 C45 C46 121.1(10)
C44 C45 H45 119.4
C46 C45 H45 119.4
C41 C46 C45 117.8(9)
C41 C46 C53 117.8(8)
C45 C46 C53 124.3(9)
C48 C47 C52 122.5(8)
C48 C47 N2 120.7(8)
C52 C47 N2 116.9(8)
C47 C48 C49 118.9(9)
C47 C48 H48 120.5
C49 C48 H48 120.5
C48 C49 C50 121.5(10)
C48 C49 H49 119.3
C50 C49 H49 119.3
C51 C50 C49 117.3(9)
C51 C50 H50 121.4
C49 C50 H50 121.4
C50 C51 C52 123.4(9)
C50 C51 H51 118.3
C52 C51 H51 118.3
C47 C52 C51 116.3(9)
C47 C52 C53 120.1(8)
C51 C52 C53 123.1(9)
C46 C53 C52 108.5(7)
C46 C53 C55 112.4(8)
C52 C53 C55 112.2(9)
C46 C53 C54 106.5(8)
C52 C53 C54 108.7(8)
C55 C53 C54 108.3(9)
C53 C54 H54A 109.5
C53 C54 H54B 109.5
H54A C54 H54B 109.5
C53 C54 H54C 109.5
H54A C54 H54C 109.5
H54B C54 H54C 109.5
C53 C55 H55A 109.5
C53 C55 H55B 109.5
H55A C55 H55B 109.5
C53 C55 H55C 109.5
H55A C55 H55C 109.5
H55B C55 H55C 109.5
O3 S2 O4 116.3(4)
O3 S2 C62 108.1(4)
O4 S2 C62 109.0(4)
O3 S2 C56 109.6(4)
O4 S2 C56 107.6(4)
C62 S2 C56 105.8(4)
C75 N3 C81 119.2(7)
C75 N3 C73 119.5(7)
C81 N3 C73 118.5(7)
C96 N4 C102 116.6(7)
C96 N4 C94 121.0(6)
C102 N4 C94 118.1(7)
C61 C56 C57 121.1(8)
C61 C56 S2 123.3(7)
C57 C56 S2 115.6(6)
C58 C57 C56 120.0(8)
C58 C57 H57 120.0
C56 C57 H57 120.0
C59 C58 C57 119.0(9)
C59 C58 H58 120.5
C57 C58 H58 120.5
C60 C59 C58 121.0(9)
C60 C59 H59 119.5
C58 C59 H59 119.5
C59 C60 C61 123.0(8)
C59 C60 H60 118.5
C61 C60 H60 118.5
C60 C61 C56 116.0(8)
C60 C61 C68 119.9(7)
C56 C61 C68 123.7(7)
C63 C62 C67 122.7(10)
C63 C62 S2 114.1(8)
C67 C62 S2 122.9(7)
C62 C63 C64 119.7(10)
C62 C63 H63 120.2
C64 C63 H63 120.2
C63 C64 C65 119.7(10)
C63 C64 H64 120.1
C65 C64 H64 120.1
C66 C65 C64 118.3(10)
C66 C65 H65 120.8
C64 C65 H65 120.8
C65 C66 C67 122.3(9)
C65 C66 H66 118.9
C67 C66 H66 118.9
C62 C67 C66 117.3(8)
C62 C67 C68 125.0(8)
C66 C67 C68 117.7(7)
C67 C68 C61 117.4(6)
C67 C68 C69 111.1(7)
C61 C68 C69 105.2(6)
C67 C68 C90 109.0(6)
C61 C68 C90 111.4(6)
C69 C68 C90 101.7(6)
C74 C69 C70 122.2(7)
C74 C69 C68 128.0(7)
C70 C69 C68 109.8(7)
C71 C70 C69 118.9(8)
C71 C70 C91 131.3(7)
C69 C70 C91 109.8(7)
C72 C71 C70 119.1(7)
C72 C71 H71 120.4
C70 C71 H71 120.4
C71 C72 C73 121.9(7)
C71 C72 H72 119.1
C73 C72 H72 119.1
C72 C73 C74 117.2(8)
C72 C73 N3 120.3(7)
C74 C73 N3 122.4(7)
C69 C74 C73 120.5(7)
C69 C74 H74 119.8
C73 C74 H74 119.8
N3 C75 C76 124.2(8)
N3 C75 C80 117.4(8)
C76 C75 C80 118.3(8)
C77 C76 C75 121.5(10)
C77 C76 H76 119.2
C75 C76 H76 119.2
C76 C77 C78 119.5(11)
C76 C77 H77 120.3
C78 C77 H77 120.3
C77 C78 C79 119.2(10)
C77 C78 H78 120.4
C79 C78 H78 120.4
C78 C79 C80 123.2(11)
C78 C79 H79 118.4
C80 C79 H79 118.4
C79 C80 C75 118.0(10)
C79 C80 C87 123.7(10)
C75 C80 C87 118.3(8)
C86 C81 C82 120.0(8)
C86 C81 N3 118.8(8)
C82 C81 N3 121.2(8)
C83 C82 C81 122.0(10)
C83 C82 H82 119.0
C81 C82 H82 119.0
C82 C83 C84 118.9(10)
C82 C83 H83 120.6
C84 C83 H83 120.6
C83 C84 C85 119.4(10)
C83 C84 H84 120.3
C85 C84 H84 120.3
C86 C85 C84 121.2(10)
C86 C85 H85 119.4
C84 C85 H85 119.4
C81 C86 C85 118.5(9)
C81 C86 C87 117.6(8)
C85 C86 C87 123.5(9)
C80 C87 C89 112.9(9)
C80 C87 C86 108.7(8)
C89 C87 C86 110.5(9)
C80 C87 C88 107.6(9)
C89 C87 C88 109.1(9)
C86 C87 C88 107.9(9)
C87 C88 H88A 109.5
C87 C88 H88B 109.5
H88A C88 H88B 109.5
C87 C88 H88C 109.5
H88A C88 H88C 109.5
H88B C88 H88C 109.5
C87 C89 H89A 109.5
C87 C89 H89B 109.5
H89A C89 H89B 109.5
C87 C89 H89C 109.5
H89A C89 H89C 109.5
H89B C89 H89C 109.5
C95 C90 C91 121.8(7)
C95 C90 C68 128.6(6)
C91 C90 C68 109.4(7)
C92 C91 C90 119.4(8)
C92 C91 C70 131.3(7)
C90 C91 C70 109.2(6)
C91 C92 C93 118.4(7)
C91 C92 H92 120.8
C93 C92 H92 120.8
C92 C93 C94 121.0(7)
C92 C93 H93 119.5
C94 C93 H93 119.5
C95 C94 C93 120.4(8)
C95 C94 N4 120.3(7)
C93 C94 N4 119.0(7)
C90 C95 C94 119.0(7)
C90 C95 H95 120.5
C94 C95 H95 120.5
C101 C96 C97 120.2(9)
C101 C96 N4 120.5(7)
C97 C96 N4 119.4(9)
C98 C97 C96 118.1(10)
C98 C97 H97 120.9
C96 C97 H97 120.9
C99 C98 C97 122.1(10)
C99 C98 H98 119.0
C97 C98 H98 119.0
C98 C99 C100 118.8(10)
C98 C99 H99 120.6
C100 C99 H99 120.6
C99 C100 C101 122.3(10)
C99 C100 H100 118.9
C101 C100 H100 118.9
C100 C101 C96 118.3(9)
C100 C101 C108 123.6(9)
C96 C101 C108 118.1(8)
C107 C102 C103 119.2(8)
C107 C102 N4 119.4(8)
C103 C102 N4 121.3(8)
C104 C103 C102 120.2(9)
C104 C103 H103 119.9
C102 C103 H103 119.9
C103 C104 C105 120.1(10)
C103 C104 H104 120.0
C105 C104 H104 120.0
C104 C105 C106 120.4(10)
C104 C105 H105 119.8
C106 C105 H105 119.8
C107 C106 C105 117.4(10)
C107 C106 H106 121.3
C105 C106 H106 121.3
C102 C107 C106 122.5(9)
C102 C107 C108 117.8(7)
C106 C107 C108 119.6(8)
C101 C108 C110 112.4(8)
C101 C108 C109 106.7(7)
C110 C108 C109 108.3(9)
C101 C108 C107 108.1(7)
C110 C108 C107 113.0(8)
C109 C108 C107 108.1(8)
C108 C109 H10A 109.5
C108 C109 H10B 109.5
H10A C109 H10B 109.5
C108 C109 H10C 109.5
H10A C109 H10C 109.5
H10B C109 H10C 109.5
C108 C110 H11A 109.5
C108 C110 H11B 109.5
H11A C110 H11B 109.5
C108 C110 H11C 109.5
H11A C110 H11C 109.5
H11B C110 H11C 109.5
O5 S3 O6 117.4(4)
O5 S3 C111 107.1(4)
O6 S3 C111 109.1(5)
O5 S3 C117 108.9(4)
O6 S3 C117 108.0(4)
C111 S3 C117 105.6(4)
C130 N5 C128 119.8(7)
C130 N5 C136 119.1(7)
C128 N5 C136 118.9(7)
C151 N6 C157 117.7(7)
C151 N6 C149 118.6(7)
C157 N6 C149 119.1(7)
C116 C111 C112 119.0(9)
C116 C111 S3 124.4(7)
C112 C111 S3 116.6(7)
C113 C112 C111 121.0(10)
C113 C112 H112 119.5
C111 C112 H112 119.5
C112 C113 C114 120.9(10)
C112 C113 H113 119.5
C114 C113 H113 119.5
C115 C114 C113 120.1(11)
C115 C114 H114 120.0
C113 C114 H114 120.0
C114 C115 C116 120.8(9)
C114 C115 H115 119.6
C116 C115 H115 119.6
C111 C116 C115 118.1(8)
C111 C116 C123 124.0(8)
C115 C116 C123 117.8(7)
C122 C117 C118 123.6(8)
C122 C117 S3 121.4(7)
C118 C117 S3 115.0(6)
C119 C118 C117 118.9(8)
C119 C118 H118 120.5
C117 C118 H118 120.5
C118 C119 C120 119.9(9)
C118 C119 H119 120.1
C120 C119 H119 120.1
C119 C120 C121 121.2(9)
C119 C120 H120 119.4
C121 C120 H120 119.4
C120 C121 C122 121.2(7)
C120 C121 H121 119.4
C122 C121 H121 119.4
C117 C122 C121 115.2(7)
C117 C122 C123 127.3(7)
C121 C122 C123 117.2(6)
C116 C123 C145 111.3(6)
C116 C123 C124 108.3(6)
C145 C123 C124 100.9(6)
C116 C123 C122 116.1(6)
C145 C123 C122 107.5(6)
C124 C123 C122 111.7(6)
C129 C124 C125 121.2(7)
C129 C124 C123 127.6(6)
C125 C124 C123 110.9(6)
C126 C125 C124 119.6(7)
C126 C125 C146 131.4(7)
C124 C125 C146 108.9(6)
C127 C126 C125 119.1(7)
C127 C126 H126 120.4
C125 C126 H126 120.4
C126 C127 C128 121.9(7)
C126 C127 H127 119.0
C128 C127 H127 119.0
C127 C128 C129 119.3(7)
C127 C128 N5 119.5(7)
C129 C128 N5 120.9(7)
C124 C129 C128 118.6(7)
C124 C129 H129 120.7
C128 C129 H129 120.7
N5 C130 C135 119.4(8)
N5 C130 C131 121.5(8)
C135 C130 C131 119.1(8)
C132 C131 C130 120.6(9)
C132 C131 H131 119.7
C130 C131 H131 119.7
C133 C132 C131 119.9(10)
C133 C132 H132 120.1
C131 C132 H132 120.1
C132 C133 C134 119.6(9)
C132 C133 H133 120.2
C134 C133 H133 120.2
C133 C134 C135 124.0(10)
C133 C134 H134 118.0
C135 C134 H134 118.0
C134 C135 C130 116.5(9)
C134 C135 C142 125.7(9)
C130 C135 C142 117.8(9)
C137 C136 C141 122.3(9)
C137 C136 N5 120.4(8)
C141 C136 N5 117.3(8)
C136 C137 C138 119.8(9)
C136 C137 H137 120.1
C138 C137 H137 120.1
C139 C138 C137 117.8(9)
C139 C138 H138 121.1
C137 C138 H138 121.1
C140 C139 C138 121.0(9)
C140 C139 H139 119.5
C138 C139 H139 119.5
C139 C140 C141 121.8(9)
C139 C140 H140 119.1
C141 C140 H140 119.1
C140 C141 C136 117.3(8)
C140 C141 C142 123.9(8)
C136 C141 C142 118.5(8)
C141 C142 C144 110.4(9)
C141 C142 C135 108.9(8)
C144 C142 C135 111.4(10)
C141 C142 C143 109.1(9)
C144 C142 C143 109.5(10)
C135 C142 C143 107.4(8)
C142 C143 H14A 109.5
C142 C143 H14B 109.5
H14A C143 H14B 109.5
C142 C143 H14C 109.5
H14A C143 H14C 109.5
H14B C143 H14C 109.5
C142 C144 H14D 109.5
C142 C144 H14E 109.5
H14D C144 H14E 109.5
C142 C144 H14F 109.5
H14D C144 H14F 109.5
H14E C144 H14F 109.5
C150 C145 C146 119.9(7)
C150 C145 C123 128.3(7)
C146 C145 C123 111.6(6)
C147 C146 C145 121.1(7)
C147 C146 C125 131.4(7)
C145 C146 C125 107.5(6)
C146 C147 C148 118.2(7)
C146 C147 H147 120.9
C148 C147 H147 120.9
C147 C148 C149 121.3(7)
C147 C148 H148 119.4
C149 C148 H148 119.4
C150 C149 C148 120.6(8)
C150 C149 N6 120.6(7)
C148 C149 N6 118.7(7)
C149 C150 C145 118.9(7)
C149 C150 H150 120.6
C145 C150 H150 120.6
C152 C151 C156 119.5(8)
C152 C151 N6 121.3(8)
C156 C151 N6 119.3(8)
C151 C152 C153 121.2(9)
C151 C152 H152 119.4
C153 C152 H152 119.4
C152 C153 C154 120.7(9)
C152 C153 H153 119.7
C154 C153 H153 119.7
C155 C154 C153 116.8(10)
C155 C154 H154 121.6
C153 C154 H154 121.6
C154 C155 C156 124.9(10)
C154 C155 H155 117.6
C156 C155 H155 117.6
C155 C156 C151 116.8(8)
C155 C156 C163 125.0(9)
C151 C156 C163 118.1(8)
C162 C157 C158 119.6(9)
C162 C157 N6 119.0(8)
C158 C157 N6 121.5(9)
C157 C158 C159 119.7(10)
C157 C158 H158 120.1
C159 C158 H158 120.1
C160 C159 C158 121.3(12)
C160 C159 H159 119.4
C158 C159 H159 119.4
C159 C160 C161 119.4(11)
C159 C160 H160 120.3
C161 C160 H160 120.3
C160 C161 C162 119.1(11)
C160 C161 H161 120.4
C162 C161 H161 120.4
C157 C162 C161 120.9(10)
C157 C162 C163 119.2(9)
C161 C162 C163 119.8(10)
C156 C163 C165 112.1(9)
C156 C163 C164 109.0(9)
C165 C163 C164 110.4(9)
C156 C163 C162 107.3(8)
C165 C163 C162 112.5(11)
C164 C163 C162 105.2(9)
C163 C164 H16A 109.5
C163 C164 H16B 109.5
H16A C164 H16B 109.5
C163 C164 H16C 109.5
H16A C164 H16C 109.5
H16B C164 H16C 109.5
C163 C165 H16D 109.5
C163 C165 H16E 109.5
H16D C165 H16E 109.5
C163 C165 H16F 109.5
H16D C165 H16F 109.5
H16E C165 H16F 109.5

loop_
_geom_bond_atom_site_label_1
_geom_bond_atom_site_label_2
_geom_bond_distance
S1 O2 1.452(6)
S1 O1 1.444(7)
S1 C7 1.724(11)
S1 C1 1.765(11)
N1 C26 1.431(10)
N1 C20 1.428(10)
N1 C18 1.420(10)
N2 C41 1.405(11)
N2 C39 1.433(11)
N2 C47 1.436(10)
C1 C2 1.342(15)
C1 C6 1.407(11)
C2 C3 1.346(19)
C2 H2 0.9500
C3 C4 1.407(17)
C3 H3 0.9500
C4 C5 1.371(13)
C4 H4 0.9500
C5 C6 1.404(13)
C5 H5 0.9500
C6 C13 1.504(13)
C7 C12 1.389(10)
C7 C8 1.426(15)
C8 C9 1.360(17)
C8 H8 0.9500
C9 C10 1.378(14)
C9 H9 0.9500
C10 C11 1.405(12)
C10 H10 0.9500
C11 C12 1.388(13)
C11 H11 0.9500
C12 C13 1.548(12)
C13 C14 1.543(10)
C13 C35 1.543(11)
C14 C19 1.374(11)
C14 C15 1.397(10)
C15 C16 1.409(10)
C15 C36 1.451(11)
C16 C17 1.372(11)
C16 H16 0.9500
C17 C18 1.407(10)
C17 H17 0.9500
C18 C19 1.415(10)
C19 H19 0.9500
C20 C21 1.388(12)
C20 C25 1.432(12)
C21 C22 1.385(14)
C21 H21 0.9500
C22 C23 1.393(17)
C22 H22 0.9500
C23 C24 1.328(18)
C23 H23 0.9500
C24 C25 1.399(14)
C24 H24 0.9500
C25 C32 1.482(15)
C26 C31 1.381(11)
C26 C27 1.396(11)
C27 C28 1.385(13)
C27 H27 0.9500
C28 C29 1.363(15)
C28 H28 0.9500
C29 C30 1.369(14)
C29 H29 0.9500
C30 C31 1.401(13)
C30 H30 0.9500
C31 C32 1.492(13)
C32 C34 1.524(14)
C32 C33 1.559(15)
C33 H33A 0.9800
C33 H33B 0.9800
C33 H33C 0.9800
C34 H34A 0.9800
C34 H34B 0.9800
C34 H34C 0.9800
C35 C40 1.378(11)
C35 C36 1.417(10)
C36 C37 1.391(11)
C37 C38 1.392(11)
C37 H37 0.9500
C38 C39 1.400(11)
C38 H38 0.9500
C39 C40 1.364(11)
C40 H40 0.9500
C41 C46 1.399(11)
C41 C42 1.431(12)
C42 C43 1.351(13)
C42 H42 0.9500
C43 C44 1.348(14)
C43 H43 0.9500
C44 C45 1.387(14)
C44 H44 0.9500
C45 C46 1.400(12)
C45 H45 0.9500
C46 C53 1.523(13)
C47 C48 1.380(11)
C47 C52 1.388(12)
C48 C49 1.387(13)
C48 H48 0.9500
C49 C50 1.400(15)
C49 H49 0.9500
C50 C51 1.378(15)
C50 H50 0.9500
C51 C52 1.410(12)
C51 H51 0.9500
C52 C53 1.522(13)
C53 C55 1.549(13)
C53 C54 1.561(13)
C54 H54A 0.9800
C54 H54B 0.9800
C54 H54C 0.9800
C55 H55A 0.9800
C55 H55B 0.9800
C55 H55C 0.9800
S2 O3 1.418(6)
S2 O4 1.459(6)
S2 C62 1.750(10)
S2 C56 1.747(9)
N3 C75 1.379(10)
N3 C81 1.418(10)
N3 C73 1.415(10)
N4 C96 1.420(11)
N4 C102 1.425(10)
N4 C94 1.451(10)
C56 C61 1.407(10)
C56 C57 1.411(13)
C57 C58 1.386(14)
C57 H57 0.9500
C58 C59 1.380(12)
C58 H58 0.9500
C59 C60 1.354(13)
C59 H59 0.9500
C60 C61 1.403(12)
C60 H60 0.9500
C61 C68 1.522(11)
C62 C63 1.359(13)
C62 C67 1.382(11)
C63 C64 1.389(18)
C63 H63 0.9500
C64 C65 1.411(16)
C64 H64 0.9500
C65 C66 1.380(13)
C65 H65 0.9500
C66 C67 1.390(12)
C66 H66 0.9500
C67 C68 1.537(11)
C68 C69 1.538(11)
C68 C90 1.560(10)
C69 C74 1.330(11)
C69 C70 1.410(10)
C70 C71 1.395(10)
C70 C91 1.460(11)
C71 C72 1.384(11)
C71 H71 0.9500
C72 C73 1.409(11)
C72 H72 0.9500
C73 C74 1.429(11)
C74 H74 0.9500
C75 C76 1.397(12)
C75 C80 1.417(12)
C76 C77 1.382(13)
C76 H76 0.9500
C77 C78 1.373(15)
C77 H77 0.9500
C78 C79 1.379(16)
C78 H78 0.9500
C79 C80 1.365(14)
C79 H79 0.9500
C80 C87 1.508(14)
C81 C86 1.367(12)
C81 C82 1.384(11)
C82 C83 1.374(13)
C82 H82 0.9500
C83 C84 1.375(15)
C83 H83 0.9500
C84 C85 1.394(14)
C84 H84 0.9500
C85 C86 1.397(12)
C85 H85 0.9500
C86 C87 1.525(14)
C87 C89 1.535(14)
C87 C88 1.548(14)
C88 H88A 0.9800
C88 H88B 0.9800
C88 H88C 0.9800
C89 H89A 0.9800
C89 H89B 0.9800
C89 H89C 0.9800
C90 C95 1.358(11)
C90 C91 1.411(10)
C91 C92 1.374(10)
C92 C93 1.396(11)
C92 H92 0.9500
C93 C94 1.389(11)
C93 H93 0.9500
C94 C95 1.369(11)
C95 H95 0.9500
C96 C101 1.382(12)
C96 C97 1.420(12)
C97 C98 1.377(14)
C97 H97 0.9500
C98 C99 1.361(14)
C98 H98 0.9500
C99 C100 1.370(14)
C99 H99 0.9500
C100 C101 1.384(12)
C100 H100 0.9500
C101 C108 1.517(12)
C102 C107 1.379(12)
C102 C103 1.396(12)
C103 C104 1.382(12)
C103 H103 0.9500
C104 C105 1.389(15)
C104 H104 0.9500
C105 C106 1.425(15)
C105 H105 0.9500
C106 C107 1.383(13)
C106 H106 0.9500
C107 C108 1.564(13)
C108 C110 1.526(14)
C108 C109 1.554(13)
C109 H10A 0.9800
C109 H10B 0.9800
C109 H10C 0.9800
C110 H11A 0.9800
C110 H11B 0.9800
C110 H11C 0.9800
S3 O5 1.415(6)
S3 O6 1.447(6)
S3 C111 1.722(11)
S3 C117 1.761(8)
N5 C130 1.393(10)
N5 C128 1.432(10)
N5 C136 1.431(11)
N6 C151 1.401(10)
N6 C157 1.408(11)
N6 C149 1.435(10)
C111 C116 1.409(11)
C111 C112 1.431(13)
C112 C113 1.336(15)
C112 H112 0.9500
C113 C114 1.384(14)
C113 H113 0.9500
C114 C115 1.386(13)
C114 H114 0.9500
C115 C116 1.411(13)
C115 H115 0.9500
C116 C123 1.515(10)
C117 C122 1.381(10)
C117 C118 1.393(13)
C118 C119 1.341(15)
C118 H118 0.9500
C119 C120 1.371(12)
C119 H119 0.9500
C120 C121 1.372(12)
C120 H120 0.9500
C121 C122 1.399(11)
C121 H121 0.9500
C122 C123 1.529(11)
C123 C145 1.522(10)
C123 C124 1.522(10)
C124 C129 1.381(10)
C124 C125 1.399(9)
C125 C126 1.394(10)
C125 C146 1.469(11)
C126 C127 1.369(11)
C126 H126 0.9500
C127 C128 1.390(10)
C127 H127 0.9500
C128 C129 1.409(11)
C129 H129 0.9500
C130 C135 1.399(11)
C130 C131 1.412(12)
C131 C132 1.392(12)
C131 H131 0.9500
C132 C133 1.348(13)
C132 H132 0.9500
C133 C134 1.354(15)
C133 H133 0.9500
C134 C135 1.397(14)
C134 H134 0.9500
C135 C142 1.520(14)
C136 C137 1.363(12)
C136 C141 1.407(11)
C137 C138 1.428(13)
C137 H137 0.9500
C138 C139 1.404(13)
C138 H138 0.9500
C139 C140 1.366(13)
C139 H139 0.9500
C140 C141 1.394(13)
C140 H140 0.9500
C141 C142 1.530(14)
C142 C144 1.519(15)
C142 C143 1.558(14)
C143 H14A 0.9800
C143 H14B 0.9800
C143 H14C 0.9800
C144 H14D 0.9800
C144 H14E 0.9800
C144 H14F 0.9800
C145 C150 1.384(11)
C145 C146 1.403(9)
C146 C147 1.370(10)
C147 C148 1.382(11)
C147 H147 0.9500
C148 C149 1.383(10)
C148 H148 0.9500
C149 C150 1.373(11)
C150 H150 0.9500
C151 C152 1.372(12)
C151 C156 1.413(12)
C152 C153 1.383(12)
C152 H152 0.9500
C153 C154 1.392(15)
C153 H153 0.9500
C154 C155 1.365(14)
C154 H154 0.9500
C155 C156 1.382(13)
C155 H155 0.9500
C156 C163 1.496(14)
C157 C162 1.359(13)
C157 C158 1.399(13)
C158 C159 1.395(14)
C158 H158 0.9500
C159 C160 1.377(17)
C159 H159 0.9500
C160 C161 1.389(18)
C160 H160 0.9500
C161 C162 1.431(14)
C161 H161 0.9500
C162 C163 1.553(15)
C163 C165 1.546(15)
C163 C164 1.547(14)
C164 H16A 0.9800
C164 H16B 0.9800
C164 H16C 0.9800
C165 H16D 0.9800
C165 H16E 0.9800
C165 H16F 0.9800

loop_
_geom_torsion_atom_site_label_1
_geom_torsion_atom_site_label_2
_geom_torsion_atom_site_label_3
_geom_torsion_atom_site_label_4
_geom_torsion
O2 S1 C1 C2 -57.2(9)
O1 S1 C1 C2 69.3(9)
C7 S1 C1 C2 -173.9(8)
O2 S1 C1 C6 125.8(8)
O1 S1 C1 C6 -107.7(8)
C7 S1 C1 C6 9.1(9)
C6 C1 C2 C3 -0.8(19)
S1 C1 C2 C3 -177.6(11)
C1 C2 C3 C4 4(2)
C2 C3 C4 C5 -6(2)
C3 C4 C5 C6 4.5(17)
C4 C5 C6 C1 -1.0(14)
C4 C5 C6 C13 -178.0(9)
C2 C1 C6 C5 -0.9(14)
S1 C1 C6 C5 175.7(7)
C2 C1 C6 C13 175.8(10)
S1 C1 C6 C13 -7.5(13)
O2 S1 C7 C12 -118.2(8)
O1 S1 C7 C12 114.5(7)
C1 S1 C7 C12 -1.5(9)
O2 S1 C7 C8 60.2(8)
O1 S1 C7 C8 -67.1(8)
C1 S1 C7 C8 176.8(7)
C12 C7 C8 C9 0.1(16)
S1 C7 C8 C9 -178.4(9)
C7 C8 C9 C10 0.4(18)
C8 C9 C10 C11 1.9(17)
C9 C10 C11 C12 -4.8(14)
C10 C11 C12 C7 5.2(13)
C10 C11 C12 C13 -171.2(8)
C8 C7 C12 C11 -2.8(12)
S1 C7 C12 C11 175.5(7)
C8 C7 C12 C13 173.3(8)
S1 C7 C12 C13 -8.3(11)
C5 C6 C13 C12 174.0(8)
C1 C6 C13 C12 -2.7(13)
C5 C6 C13 C14 47.9(10)
C1 C6 C13 C14 -128.8(9)
C5 C6 C13 C35 -63.4(10)
C1 C6 C13 C35 119.9(9)
C11 C12 C13 C6 -172.7(8)
C7 C12 C13 C6 11.1(11)
C11 C12 C13 C14 -47.8(10)
C7 C12 C13 C14 136.1(8)
C11 C12 C13 C35 61.5(9)
C7 C12 C13 C35 -114.6(8)
C6 C13 C14 C19 57.4(11)
C12 C13 C14 C19 -72.3(11)
C35 C13 C14 C19 175.5(8)
C6 C13 C14 C15 -118.8(8)
C12 C13 C14 C15 111.6(7)
C35 C13 C14 C15 -0.6(9)
C19 C14 C15 C16 1.2(12)
C13 C14 C15 C16 177.6(7)
C19 C14 C15 C36 -177.7(7)
C13 C14 C15 C36 -1.4(9)
C14 C15 C16 C17 -3.5(11)
C36 C15 C16 C17 175.1(8)
C15 C16 C17 C18 2.7(11)
C16 C17 C18 C19 0.4(11)
C16 C17 C18 N1 -175.9(7)
C26 N1 C18 C17 -101.5(8)
C20 N1 C18 C17 107.4(8)
C26 N1 C18 C19 82.2(9)
C20 N1 C18 C19 -68.9(9)
C15 C14 C19 C18 1.9(12)
C13 C14 C19 C18 -173.8(8)
C17 C18 C19 C14 -2.7(11)
N1 C18 C19 C14 173.6(7)
C26 N1 C20 C21 -149.4(7)
C18 N1 C20 C21 2.2(11)
C26 N1 C20 C25 30.8(10)
C18 N1 C20 C25 -177.6(7)
C25 C20 C21 C22 -3.6(13)
N1 C20 C21 C22 176.7(8)
C20 C21 C22 C23 -0.6(15)
C21 C22 C23 C24 2.5(17)
C22 C23 C24 C25 -0.1(18)
C23 C24 C25 C20 -3.8(15)
C23 C24 C25 C32 175.6(11)
C21 C20 C25 C24 5.6(12)
N1 C20 C25 C24 -174.7(7)
C21 C20 C25 C32 -173.9(8)
N1 C20 C25 C32 5.9(11)
C20 N1 C26 C31 -30.6(10)
C18 N1 C26 C31 177.8(7)
C20 N1 C26 C27 148.2(7)
C18 N1 C26 C27 -3.5(10)
C31 C26 C27 C28 -1.2(12)
N1 C26 C27 C28 -179.8(8)
C26 C27 C28 C29 3.8(14)
C27 C28 C29 C30 -3.6(16)
C28 C29 C30 C31 0.7(15)
C27 C26 C31 C30 -1.7(12)
N1 C26 C31 C30 177.0(7)
C27 C26 C31 C32 174.3(8)
N1 C26 C31 C32 -7.0(12)
C29 C30 C31 C26 2.0(13)
C29 C30 C31 C32 -173.9(9)
C24 C25 C32 C31 141.2(9)
C20 C25 C32 C31 -39.4(11)
C24 C25 C32 C34 18.3(14)
C20 C25 C32 C34 -162.4(9)
C24 C25 C32 C33 -102.0(12)
C20 C25 C32 C33 77.3(11)
C26 C31 C32 C25 40.4(12)
C30 C31 C32 C25 -143.7(9)
C26 C31 C32 C34 163.6(10)
C30 C31 C32 C34 -20.6(14)
C26 C31 C32 C33 -77.2(11)
C30 C31 C32 C33 98.7(10)
C6 C13 C35 C40 -68.0(11)
C12 C13 C35 C40 60.7(11)
C14 C13 C35 C40 176.5(8)
C6 C13 C35 C36 117.9(8)
C12 C13 C35 C36 -113.4(7)
C14 C13 C35 C36 2.4(9)
C40 C35 C36 C37 0.7(12)
C13 C35 C36 C37 175.2(7)
C40 C35 C36 C15 -177.8(7)
C13 C35 C36 C15 -3.3(9)
C14 C15 C36 C37 -175.3(9)
C16 C15 C36 C37 6.0(15)
C14 C15 C36 C35 2.9(9)
C16 C15 C36 C35 -175.8(8)
C35 C36 C37 C38 -0.6(12)
C15 C36 C37 C38 177.5(8)
C36 C37 C38 C39 -0.7(12)
C37 C38 C39 C40 2.0(12)
C37 C38 C39 N2 -174.6(8)
C41 N2 C39 C40 91.0(10)
C47 N2 C39 C40 -71.9(10)
C41 N2 C39 C38 -92.4(9)
C47 N2 C39 C38 104.7(8)
C38 C39 C40 C35 -2.0(12)
N2 C39 C40 C35 174.5(8)
C36 C35 C40 C39 0.6(12)
C13 C35 C40 C39 -172.8(8)
C39 N2 C41 C46 166.5(7)
C47 N2 C41 C46 -30.5(10)
C39 N2 C41 C42 -12.9(11)
C47 N2 C41 C42 150.0(7)
C46 C41 C42 C43 2.3(12)
N2 C41 C42 C43 -178.2(8)
C41 C42 C43 C44 -1.5(14)
C42 C43 C44 C45 0.9(15)
C43 C44 C45 C46 -1.0(14)
N2 C41 C46 C45 178.2(7)
C42 C41 C46 C45 -2.4(11)
N2 C41 C46 C53 -3.5(11)
C42 C41 C46 C53 176.0(8)
C44 C45 C46 C41 1.7(12)
C44 C45 C46 C53 -176.5(8)
C41 N2 C47 C48 -152.4(7)
C39 N2 C47 C48 11.0(11)
C41 N2 C47 C52 27.2(10)
C39 N2 C47 C52 -169.4(7)
C52 C47 C48 C49 -3.3(12)
N2 C47 C48 C49 176.3(7)
C47 C48 C49 C50 1.7(13)
C48 C49 C50 C51 1.6(14)
C49 C50 C51 C52 -3.5(14)
C48 C47 C52 C51 1.6(11)
N2 C47 C52 C51 -178.0(7)
C48 C47 C52 C53 -170.9(8)
N2 C47 C52 C53 9.5(11)
C50 C51 C52 C47 1.9(13)
C50 C51 C52 C53 174.1(9)
C41 C46 C53 C52 35.8(10)
C45 C46 C53 C52 -146.0(8)
C41 C46 C53 C55 160.5(9)
C45 C46 C53 C55 -21.3(13)
C41 C46 C53 C54 -81.1(10)
C45 C46 C53 C54 97.2(10)
C47 C52 C53 C46 -39.4(10)
C51 C52 C53 C46 148.8(7)
C47 C52 C53 C55 -164.2(9)
C51 C52 C53 C55 23.9(12)
C47 C52 C53 C54 76.1(10)
C51 C52 C53 C54 -95.8(10)
O3 S2 C56 C61 -118.1(7)
O4 S2 C56 C61 114.6(7)
C62 S2 C56 C61 -1.8(8)
O3 S2 C56 C57 60.3(8)
O4 S2 C56 C57 -67.0(7)
C62 S2 C56 C57 176.6(7)
C61 C56 C57 C58 0.4(14)
S2 C56 C57 C58 -178.0(8)
C56 C57 C58 C59 1.1(15)
C57 C58 C59 C60 -1.5(16)
C58 C59 C60 C61 0.3(16)
C59 C60 C61 C56 1.2(13)
C59 C60 C61 C68 -171.7(9)
C57 C56 C61 C60 -1.5(12)
S2 C56 C61 C60 176.8(6)
C57 C56 C61 C68 171.0(8)
S2 C56 C61 C68 -10.6(11)
O3 S2 C62 C63 -57.9(9)
O4 S2 C62 C63 69.3(9)
C56 S2 C62 C63 -175.3(7)
O3 S2 C62 C67 128.6(7)
O4 S2 C62 C67 -104.1(8)
C56 S2 C62 C67 11.3(9)
C67 C62 C63 C64 -1.5(17)
S2 C62 C63 C64 -175.0(10)
C62 C63 C64 C65 1.0(19)
C63 C64 C65 C66 1.2(17)
C64 C65 C66 C67 -3.0(15)
C63 C62 C67 C66 -0.2(14)
S2 C62 C67 C66 172.7(7)
C63 C62 C67 C68 178.2(9)
S2 C62 C67 C68 -8.9(12)
C65 C66 C67 C62 2.5(14)
C65 C66 C67 C68 -176.0(9)
C62 C67 C68 C61 -4.2(12)
C66 C67 C68 C61 174.2(7)
C62 C67 C68 C69 116.8(9)
C66 C67 C68 C69 -64.8(10)
C62 C67 C68 C90 -132.0(8)
C66 C67 C68 C90 46.4(10)
C60 C61 C68 C67 -173.2(8)
C56 C61 C68 C67 14.5(11)
C60 C61 C68 C69 62.7(9)
C56 C61 C68 C69 -109.6(8)
C60 C61 C68 C90 -46.7(10)
C56 C61 C68 C90 141.0(7)
C67 C68 C69 C74 -64.1(11)
C61 C68 C69 C74 63.9(10)
C90 C68 C69 C74 -179.9(8)
C67 C68 C69 C70 118.5(7)
C61 C68 C69 C70 -113.5(7)
C90 C68 C69 C70 2.7(8)
C74 C69 C70 C71 -0.2(12)
C68 C69 C70 C71 177.4(7)
C74 C69 C70 C91 179.0(8)
C68 C69 C70 C91 -3.4(9)
C69 C70 C71 C72 -2.5(12)
C91 C70 C71 C72 178.5(8)
C70 C71 C72 C73 2.7(12)
C71 C72 C73 C74 -0.3(12)
C71 C72 C73 N3 -178.0(8)
C75 N3 C73 C72 106.1(9)
C81 N3 C73 C72 -92.9(9)
C75 N3 C73 C74 -71.5(10)
C81 N3 C73 C74 89.5(9)
C70 C69 C74 C73 2.6(13)
C68 C69 C74 C73 -174.5(8)
C72 C73 C74 C69 -2.4(12)
N3 C73 C74 C69 175.3(8)
C81 N3 C75 C76 -152.0(8)
C73 N3 C75 C76 8.8(12)
C81 N3 C75 C80 31.3(10)
C73 N3 C75 C80 -167.9(7)
N3 C75 C76 C77 177.0(8)
C80 C75 C76 C77 -6.4(13)
C75 C76 C77 C78 2.2(14)
C76 C77 C78 C79 1.2(15)
C77 C78 C79 C80 -0.2(16)
C78 C79 C80 C75 -4.0(15)
C78 C79 C80 C87 176.5(9)
N3 C75 C80 C79 -176.0(8)
C76 C75 C80 C79 7.1(12)
N3 C75 C80 C87 3.5(11)
C76 C75 C80 C87 -173.4(8)
C75 N3 C81 C86 -27.9(11)
C73 N3 C81 C86 171.1(7)
C75 N3 C81 C82 149.9(8)
C73 N3 C81 C82 -11.1(11)
C86 C81 C82 C83 0.7(13)
N3 C81 C82 C83 -177.1(8)
C81 C82 C83 C84 1.4(15)
C82 C83 C84 C85 -3.2(14)
C83 C84 C85 C86 3.0(14)
C82 C81 C86 C85 -1.0(12)
N3 C81 C86 C85 176.9(7)
C82 C81 C86 C87 171.6(8)
N3 C81 C86 C87 -10.6(11)
C84 C85 C86 C81 -0.9(12)
C84 C85 C86 C87 -173.0(8)
C79 C80 C87 C89 19.3(14)
C75 C80 C87 C89 -160.2(9)
C79 C80 C87 C86 142.3(9)
C75 C80 C87 C86 -37.2(11)
C79 C80 C87 C88 -101.2(11)
C75 C80 C87 C88 79.4(11)
C81 C86 C87 C80 40.8(11)
C85 C86 C87 C80 -147.1(8)
C81 C86 C87 C89 165.2(9)
C85 C86 C87 C89 -22.7(13)
C81 C86 C87 C88 -75.6(10)
C85 C86 C87 C88 96.5(10)
C67 C68 C90 C95 57.3(10)
C61 C68 C90 C95 -73.8(10)
C69 C68 C90 C95 174.6(8)
C67 C68 C90 C91 -118.4(7)
C61 C68 C90 C91 110.6(7)
C69 C68 C90 C91 -1.0(8)
C95 C90 C91 C92 -0.1(11)
C68 C90 C91 C92 175.9(7)
C95 C90 C91 C70 -176.9(7)
C68 C90 C91 C70 -0.9(8)
C71 C70 C91 C92 5.5(14)
C69 C70 C91 C92 -173.6(8)
C71 C70 C91 C90 -178.2(8)
C69 C70 C91 C90 2.7(8)
C90 C91 C92 C93 -1.0(11)
C70 C91 C92 C93 175.0(8)
C91 C92 C93 C94 0.4(11)
C92 C93 C94 C95 1.2(11)
C92 C93 C94 N4 -172.7(7)
C96 N4 C94 C95 85.7(9)
C102 N4 C94 C95 -70.3(10)
C96 N4 C94 C93 -100.3(9)
C102 N4 C94 C93 103.7(8)
C91 C90 C95 C94 1.7(12)
C68 C90 C95 C94 -173.4(7)
C93 C94 C95 C90 -2.3(12)
N4 C94 C95 C90 171.6(7)
C102 N4 C96 C101 -30.9(10)
C94 N4 C96 C101 172.8(7)
C102 N4 C96 C97 150.4(7)
C94 N4 C96 C97 -5.9(11)
C101 C96 C97 C98 5.9(12)
N4 C96 C97 C98 -175.4(8)
C96 C97 C98 C99 -4.3(14)
C97 C98 C99 C100 0.8(15)
C98 C99 C100 C101 1.3(14)
C99 C100 C101 C96 0.3(13)
C99 C100 C101 C108 -178.8(8)
C97 C96 C101 C100 -3.9(12)
N4 C96 C101 C100 177.3(7)
C97 C96 C101 C108 175.2(7)
N4 C96 C101 C108 -3.5(11)
C96 N4 C102 C107 26.9(10)
C94 N4 C102 C107 -176.1(7)
C96 N4 C102 C103 -150.9(8)
C94 N4 C102 C103 6.1(11)
C107 C102 C103 C104 -4.3(13)
N4 C102 C103 C104 173.4(8)
C102 C103 C104 C105 2.3(14)
C103 C104 C105 C106 0.9(15)
C104 C105 C106 C107 -2.0(14)
C103 C102 C107 C106 3.3(13)
N4 C102 C107 C106 -174.6(8)
C103 C102 C107 C108 -172.3(8)
N4 C102 C107 C108 9.9(11)
C105 C106 C107 C102 -0.1(14)
C105 C106 C107 C108 175.3(8)
C100 C101 C108 C110 -18.7(13)
C96 C101 C108 C110 162.2(9)
C100 C101 C108 C109 99.8(10)
C96 C101 C108 C109 -79.3(9)
C100 C101 C108 C107 -144.2(8)
C96 C101 C108 C107 36.7(10)
C102 C107 C108 C101 -40.2(11)
C106 C107 C108 C101 144.1(8)
C102 C107 C108 C110 -165.3(9)
C106 C107 C108 C110 19.0(12)
C102 C107 C108 C109 74.9(10)
C106 C107 C108 C109 -100.8(10)
O5 S3 C111 C116 -105.9(8)
O6 S3 C111 C116 126.0(7)
C117 S3 C111 C116 10.1(9)
O5 S3 C111 C112 71.1(8)
O6 S3 C111 C112 -57.0(8)
C117 S3 C111 C112 -172.8(7)
C116 C111 C112 C113 2.5(16)
S3 C111 C112 C113 -174.7(9)
C111 C112 C113 C114 2.1(18)
C112 C113 C114 C115 -5.1(18)
C113 C114 C115 C116 3.5(16)
C112 C111 C116 C115 -4.0(12)
S3 C111 C116 C115 173.0(7)
C112 C111 C116 C123 173.6(8)
S3 C111 C116 C123 -9.4(12)
C114 C115 C116 C111 1.1(14)
C114 C115 C116 C123 -176.6(8)
O5 S3 C117 C122 112.7(7)
O6 S3 C117 C122 -118.7(7)
C111 S3 C117 C122 -2.1(8)
O5 S3 C117 C118 -68.6(8)
O6 S3 C117 C118 59.9(8)
C111 S3 C117 C118 176.6(7)
C122 C117 C118 C119 -2.9(15)
S3 C117 C118 C119 178.4(8)
C117 C118 C119 C120 3.1(16)
C118 C119 C120 C121 -1.3(17)
C119 C120 C121 C122 -1.0(15)
C118 C117 C122 C121 0.8(12)
S3 C117 C122 C121 179.3(6)
C118 C117 C122 C123 174.2(8)
S3 C117 C122 C123 -7.2(11)
C120 C121 C122 C117 1.2(12)
C120 C121 C122 C123 -173.0(8)
C111 C116 C123 C145 122.9(8)
C115 C116 C123 C145 -59.5(10)
C111 C116 C123 C124 -127.0(8)
C115 C116 C123 C124 50.6(10)
C111 C116 C123 C122 -0.4(11)
C115 C116 C123 C122 177.1(7)
C117 C122 C123 C116 9.3(11)
C121 C122 C123 C116 -177.4(7)
C117 C122 C123 C145 -116.1(8)
C121 C122 C123 C145 57.3(9)
C117 C122 C123 C124 134.1(8)
C121 C122 C123 C124 -52.6(9)
C116 C123 C124 C129 57.4(10)
C145 C123 C124 C129 174.4(8)
C122 C123 C124 C129 -71.6(10)
C116 C123 C124 C125 -117.2(7)
C145 C123 C124 C125 -0.2(8)
C122 C123 C124 C125 113.8(7)
C129 C124 C125 C126 1.8(11)
C123 C124 C125 C126 176.8(7)
C129 C124 C125 C146 -177.1(7)
C123 C124 C125 C146 -2.1(9)
C124 C125 C126 C127 -3.6(11)
C146 C125 C126 C127 175.0(8)
C125 C126 C127 C128 1.8(12)
C126 C127 C128 C129 1.9(11)
C126 C127 C128 N5 -172.3(7)
C130 N5 C128 C127 101.4(8)
C136 N5 C128 C127 -95.8(9)
C130 N5 C128 C129 -72.8(10)
C136 N5 C128 C129 90.1(9)
C125 C124 C129 C128 1.9(11)
C123 C124 C129 C128 -172.2(7)
C127 C128 C129 C124 -3.7(11)
N5 C128 C129 C124 170.4(7)
C128 N5 C130 C135 -168.7(7)
C136 N5 C130 C135 28.4(10)
C128 N5 C130 C131 11.6(11)
C136 N5 C130 C131 -151.3(7)
N5 C130 C131 C132 176.3(8)
C135 C130 C131 C132 -3.4(12)
C130 C131 C132 C133 -1.8(13)
C131 C132 C133 C134 4.1(13)
C132 C133 C134 C135 -1.2(14)
C133 C134 C135 C130 -4.0(13)
C133 C134 C135 C142 174.7(9)
N5 C130 C135 C134 -173.7(7)
C131 C130 C135 C134 6.1(11)
N5 C130 C135 C142 7.6(11)
C131 C130 C135 C142 -172.7(8)
C130 N5 C136 C137 149.7(7)
C128 N5 C136 C137 -13.3(10)
C130 N5 C136 C141 -28.5(10)
C128 N5 C136 C141 168.5(7)
C141 C136 C137 C138 -0.1(12)
N5 C136 C137 C138 -178.2(7)
C136 C137 C138 C139 -0.4(12)
C137 C138 C139 C140 0.5(13)
C138 C139 C140 C141 -0.2(13)
C139 C140 C141 C136 -0.3(12)
C139 C140 C141 C142 -174.3(8)
C137 C136 C141 C140 0.4(12)
N5 C136 C141 C140 178.6(7)
C137 C136 C141 C142 174.8(8)
N5 C136 C141 C142 -7.1(11)
C140 C141 C142 C144 -25.0(14)
C136 C141 C142 C144 161.1(10)
C140 C141 C142 C135 -147.6(8)
C136 C141 C142 C135 38.5(10)
C140 C141 C142 C143 95.4(10)
C136 C141 C142 C143 -78.5(10)
C134 C135 C142 C141 142.6(9)
C130 C135 C142 C141 -38.8(10)
C134 C135 C142 C144 20.6(14)
C130 C135 C142 C144 -160.8(10)
C134 C135 C142 C143 -99.4(11)
C130 C135 C142 C143 79.2(11)
C116 C123 C145 C150 -68.6(10)
C124 C123 C145 C150 176.6(8)
C122 C123 C145 C150 59.5(10)
C116 C123 C145 C146 117.3(7)
C124 C123 C145 C146 2.6(8)
C122 C123 C145 C146 -114.6(7)
C150 C145 C146 C147 1.1(11)
C123 C145 C146 C147 175.7(7)
C150 C145 C146 C125 -178.5(7)
C123 C145 C146 C125 -3.9(9)
C126 C125 C146 C147 5.4(15)
C124 C125 C146 C147 -175.9(8)
C126 C125 C146 C145 -175.0(8)
C124 C125 C146 C145 3.7(9)
C145 C146 C147 C148 -0.3(12)
C125 C146 C147 C148 179.2(8)
C146 C147 C148 C149 -1.8(12)
C147 C148 C149 C150 3.2(12)
C147 C148 C149 N6 -177.6(7)
C151 N6 C149 C150 84.2(10)
C157 N6 C149 C150 -71.4(10)
C151 N6 C149 C148 -95.0(9)
C157 N6 C149 C148 109.4(9)
C148 C149 C150 C145 -2.3(12)
N6 C149 C150 C145 178.5(7)
C146 C145 C150 C149 0.2(11)
C123 C145 C150 C149 -173.4(8)
C157 N6 C151 C152 151.8(8)
C149 N6 C151 C152 -4.2(11)
C157 N6 C151 C156 -28.9(10)
C149 N6 C151 C156 175.2(7)
C156 C151 C152 C153 3.7(13)
N6 C151 C152 C153 -177.0(8)
C151 C152 C153 C154 -0.5(14)
C152 C153 C154 C155 -1.2(14)
C153 C154 C155 C156 -0.2(14)
C154 C155 C156 C151 3.3(13)
C154 C155 C156 C163 -174.1(9)
C152 C151 C156 C155 -4.9(11)
N6 C151 C156 C155 175.7(7)
C152 C151 C156 C163 172.6(8)
N6 C151 C156 C163 -6.7(11)
C151 N6 C157 C162 27.6(11)
C149 N6 C157 C162 -176.6(7)
C151 N6 C157 C158 -151.2(8)
C149 N6 C157 C158 4.6(11)
C162 C157 C158 C159 -3.3(14)
N6 C157 C158 C159 175.6(8)
C157 C158 C159 C160 1.2(16)
C158 C159 C160 C161 1.3(17)
C159 C160 C161 C162 -1.7(17)
C158 C157 C162 C161 2.8(14)
N6 C157 C162 C161 -176.0(8)
C158 C157 C162 C163 -172.6(8)
N6 C157 C162 C163 8.6(12)
C160 C161 C162 C157 -0.4(15)
C160 C161 C162 C163 175.0(10)
C155 C156 C163 C165 -20.7(14)
C151 C156 C163 C165 161.9(10)
C155 C156 C163 C164 101.8(10)
C151 C156 C163 C164 -75.5(11)
C155 C156 C163 C162 -144.8(9)
C151 C156 C163 C162 37.9(11)
C157 C162 C163 C156 -39.7(12)
C161 C162 C163 C156 144.9(9)
C157 C162 C163 C165 -163.5(9)
C161 C162 C163 C165 21.1(13)
C157 C162 C163 C164 76.3(11)
C161 C162 C163 C164 -99.1(11)
